data_7038758
loop_
_publ_author_name
'Bilyachenko, Alexey N.'
'Yalymov, Alexey I.'
'Korlyukov, Alexander A.'
'Long, J\'er\^ome'
'Larionova, Joulia'
'Guari, Yannick'
'Vologzhanina, Anna V.'
'Es'kova, Marina A.'
'Shubina, Elena S.'
'Levitsky, Mikhail M.'

_publ_section_title
;
 Unusual penta- and hexanuclear Ni(ii)-based silsesquioxane polynuclear
 complexes.
;
_journal_issue 17
_journal_name_full 'Dalton transactions (Cambridge, England : 2003)'
_journal_page_first 7320
_journal_page_last 7327
_journal_paper_doi 10.1039/c6dt00113k
_journal_volume 45
_journal_year 2016
_chemical_formula_moiety 'C102 H102 Cl N2 Ni6 O32 Si12, C16 H29 Na O10, 5(C4 H8 O2)'
_chemical_formula_sum 'C138 H171 Cl N2 Na Ni6 O52 Si12'
_chemical_formula_weight 3437.54
_chemical_name_systematic
;
 ? 
;
_space_group_crystal_system monoclinic
_space_group_IT_number 14
_space_group_name_Hall '-P 2yn'
_space_group_name_H-M_alt 'P 1 21/n 1'
_symmetry_space_group_name_Hall '-P 2yn'
_symmetry_space_group_name_H-M 'P 1 21/n 1'
_atom_sites_solution_hydrogens geom
_atom_sites_solution_primary direct
_atom_sites_solution_secondary difmap
_audit_creation_date 2014-01-29
_audit_creation_method
;
Olex2 1.2
(compiled 2013.12.10 svn.r2850 for OlexSys, GUI svn.r4736)
;
_audit_update_record
;
2016-01-10 deposited with the CCDC.
2016-03-10 downloaded from the CCDC.
;
_cell_angle_alpha 90.00
_cell_angle_beta 101.513(2)
_cell_angle_gamma 90.00
_cell_formula_units_Z 2
_cell_length_a 16.1899(12)
_cell_length_b 18.2778(14)
_cell_length_c 27.093(2)
_cell_measurement_reflns_used 5486
_cell_measurement_temperature 120
_cell_measurement_theta_max 27.657
_cell_measurement_theta_min 2.401
_cell_volume 7855.9(10)
_computing_data_reduction 'SAINT v7.68A (Bruker, 2009)'
_computing_molecular_graphics 'Olex2 (Dolomanov et al., 2009)'
_computing_publication_material 'Olex2 (Dolomanov et al., 2009)'
_computing_structure_refinement 'XLMP (Sheldrick, 2008)'
_computing_structure_solution 'SHELXS-97 (Sheldrick, 2008)'
_diffrn_ambient_temperature 120
_diffrn_detector_area_resol_mean 8
_diffrn_measured_fraction_theta_full 0.992
_diffrn_measured_fraction_theta_max 0.992
_diffrn_measurement_device_type 'Bruker APEX-II CCD'
_diffrn_measurement_method '\w and \f scans'
_diffrn_radiation_monochromator graphite
_diffrn_radiation_type MoK\a
_diffrn_radiation_wavelength 0.71073
_diffrn_reflns_av_R_equivalents 0.1795
_diffrn_reflns_av_unetI/netI 0.1707
_diffrn_reflns_limit_h_max 22
_diffrn_reflns_limit_h_min -22
_diffrn_reflns_limit_k_max 25
_diffrn_reflns_limit_k_min -25
_diffrn_reflns_limit_l_max 37
_diffrn_reflns_limit_l_min -38
_diffrn_reflns_number 100379
_diffrn_reflns_theta_full 30.18
_diffrn_reflns_theta_max 30.18
_diffrn_reflns_theta_min 1.36
_diffrn_source 'sealed tube'
_diffrn_standards_number 0
_exptl_absorpt_coefficient_mu 0.900
_exptl_absorpt_correction_T_max 0.4326
_exptl_absorpt_correction_T_min 0.3483
_exptl_absorpt_correction_type multi-scan
_exptl_absorpt_process_details
;
SADABS-2008/1 (Bruker,2008) was used for absorption correction.
wR2(int) was 0.0861 before and 0.0689 after correction.
The Ratio of minimum to maximum transmission is 0.8051.
The \l/2 correction factor is 0.0015.
;
_exptl_crystal_colour colourless
_exptl_crystal_colour_primary colourless
_exptl_crystal_density_diffrn 1.453
_exptl_crystal_density_method 'not measured'
_exptl_crystal_F_000 3586
_exptl_crystal_size_max 0.3
_exptl_crystal_size_mid 0.2
_exptl_crystal_size_min 0.1
_refine_diff_density_max 2.538
_refine_diff_density_min -2.556
_refine_diff_density_rms 0.143
_refine_ls_extinction_method none
_refine_ls_goodness_of_fit_ref 1.015
_refine_ls_hydrogen_treatment mixed
_refine_ls_matrix_type full
_refine_ls_number_parameters 924
_refine_ls_number_reflns 23101
_refine_ls_number_restraints 0
_refine_ls_restrained_S_all 1.015
_refine_ls_R_factor_all 0.1890
_refine_ls_R_factor_gt 0.0831
_refine_ls_shift/su_max 0.005
_refine_ls_shift/su_mean 0.000
_refine_ls_structure_factor_coef Fsqd
_refine_ls_weighting_details 'calc w=1/[\s^2^(Fo^2^)+(0.0793P)^2^+2.4130P] where P=(Fo^2^+2Fc^2^)/3'
_refine_ls_weighting_scheme calc
_refine_ls_wR_factor_gt 0.1667
_refine_ls_wR_factor_ref 0.2105
_reflns_number_gt 11161
_reflns_number_total 23101
_reflns_threshold_expression >2sigma(I)
_cod_data_source_file c6dt00113k2.cif
_cod_data_source_block ses50
_cod_depositor_comments
;
Adding full bibliography for 7038757--7038758.cif.

2023-11-21
Z value and formula fixed to values more according to usual
chemical conventions.                 miguel
;
_cod_original_formula_weight 1718.77
_cod_original_formula_moiety 'C51 H51 Cl0.5 N Ni3 O16 Si6, C8 H14.5 Na0.5 O5, 2.5(C4 H8 O2)'
_cod_original_formula_units_Z 4
_cod_original_formula_sum 'C69 H85.50 Cl0.50 N Na0.50 Ni3 O26 Si6'
_cod_database_code 7038758
_olex2_refinement_description
;
1. Fixed Uiso
 At 1.2 times of:
  All C(H) groups, All C(H,H) groups
 At 1.5 times of:
  All O(H,H) groups
2. Others
 Fixed Sof: C58(0.5) H58(0.5) C57(0.5) H57(0.5) C60(0.5) H60(0.5) C59(0.5)
 H59(0.5) C70(0.5) H70A(0.5) H70B(0.5) C69(0.5) H69(0.5) C67(0.5) H67(0.5)
 C68(0.5) H68(0.5) O22(0.5) O24(0.5) C77(0.5) H77A(0.5) H77B(0.5) C78(0.5)
 H78A(0.5) H78B(0.5) C88(0.5) H88A(0.5) H88B(0.5) C87(0.5) H87A(0.5) H87B(0.5)
 O25(0.5) O23(0.5) C80(0.5) H80A(0.5) H80B(0.5) C79(0.5) H79A(0.5) H79B(0.5)
 C89(0.5) H89A(0.5) H89B(0.5) C90(0.5) H90A(0.5) H90B(0.5)
 Fixed Uiso: C90(0.12)
3.a Free rotating group:
 O22(O24,C77,C78,C88,C87), O25(O23,C80,C79,C89,C90)
3.b Rotating group:
 O28(H28C,H28D)
3.c Secondary CH2 refined with riding coordinates:
 C27(H27A,H27B), C17(H17A,H17B), C20(H20A,H20B), C18(H18A,H18B), C30(H30A,
 H30B), C28(H28A,H28B), C29(H29A,H29B), C19(H19A,H19B), C37(H37A,H37B),
 C39(H39A,H39B), C50(H50A,H50B), C49(H49A,H49B), C40(H40A,H40B), C38(H38A,H38B),
  C48(H48A,H48B), C47(H47A,H47B), C8(H8A,H8B), C9(H9A,H9B), C70(H70A,H70B),
 C77(H77A,H77B), C78(H78A,H78B), C88(H88A,H88B), C87(H87A,H87B), C80(H80A,H80B),
  C79(H79A,H79B), C89(H89A,H89B), C90(H90A,H90B)
3.d Aromatic/amide H refined with riding coordinates:
 C52(H52), C42(H42), C66(H66), C62(H62), C3(H3), C25(H25), C36(H36), C46(H46),
 C4(H4), C5(H5), C56(H56), C6(H6), C54(H54), C64(H64), C16(H16), C53(H53),
 C7(H7), C23(H23), C43(H43), C55(H55), C45(H45), C26(H26), C44(H44), C32(H32),
 C12(H12), C14(H14), C65(H65), C13(H13), C63(H63), C22(H22), C24(H24), C35(H35),
  C33(H33), C15(H15), C34(H34), C58(H58), C57(H57), C60(H60), C59(H59),
 C69(H69), C67(H67), C68(H68)
;

loop_
_space_group_symop_id
_space_group_symop_operation_xyz
1 'x, y, z'
2 '-x+1/2, y+1/2, -z+1/2'
3 '-x, -y, -z'
4 'x-1/2, -y-1/2, z-1/2'

loop_
_atom_site_label
_atom_site_type_symbol
_atom_site_fract_x
_atom_site_fract_y
_atom_site_fract_z
_atom_site_U_iso_or_equiv
_atom_site_adp_type
_atom_site_occupancy
_atom_site_symmetry_multiplicity
_atom_site_calc_flag
_atom_site_disorder_assembly
_atom_site_disorder_group
_atom_site_refinement_flags_posn
_atom_site_refinement_flags_adp
Ni2 Ni 0.02218(4) 0.12336(3) 0.05749(3) 0.01818(16) Uani 1 1 d . . . .
Ni3 Ni -0.03427(4) 0.14492(3) -0.04737(2) 0.01698(15) Uani 1 1 d . . . .
Ni1 Ni 0.05590(4) -0.01532(3) 0.10520(3) 0.01924(16) Uani 1 1 d . . . .
Cl0A Cl 0.0000 0.0000 0.0000 0.1198(17) Uani 1 2 d . . S T
Si2 Si -0.22092(9) -0.07992(7) -0.08912(6) 0.0184(3) Uani 1 1 d . . . .
Si6 Si -0.11716(9) -0.10445(7) 0.10898(6) 0.0176(3) Uani 1 1 d . . . .
Si1 Si -0.16828(9) -0.17137(8) 0.00533(6) 0.0188(3) Uani 1 1 d . . . .
Si4 Si -0.18048(9) 0.15216(7) 0.02248(5) 0.0172(3) Uani 1 1 d . . . .
Si5 Si -0.12347(9) 0.06060(7) 0.11621(6) 0.0176(3) Uani 1 1 d . . . .
Si3 Si -0.23047(9) 0.08493(7) -0.08174(5) 0.0172(3) Uani 1 1 d . . . .
O3 O -0.1528(2) -0.02403(18) 0.12074(13) 0.0209(8) Uani 1 1 d . . . .
O1 O -0.2312(2) -0.12598(18) -0.03917(13) 0.0209(8) Uani 1 1 d . . . .
O6 O -0.2636(2) 0.00061(17) -0.08687(14) 0.0204(8) Uani 1 1 d . . . .
O2 O -0.1798(2) -0.13764(18) 0.05906(13) 0.0206(8) Uani 1 1 d . . . .
O4 O -0.1878(2) 0.10008(18) 0.07013(13) 0.0191(8) Uani 1 1 d . . . .
Na1 Na -0.5000 0.0000 0.0000 0.0472(10) Uani 1 2 d . . S T
O8 O -0.1350(2) 0.09198(17) -0.08769(13) 0.0188(8) Uani 1 1 d . . . .
O12 O 0.0730(2) 0.16764(18) 0.00202(13) 0.0199(8) Uani 1 1 d . . . .
O5 O -0.2418(2) 0.11591(19) -0.02705(13) 0.0207(8) Uani 1 1 d . . . .
O7 O -0.1251(2) -0.07138(18) -0.09405(13) 0.0192(8) Uani 1 1 d . . . .
O13 O 0.1010(2) -0.03003(18) 0.18309(13) 0.0209(8) Uani 1 1 d . . . .
O14 O 0.1366(3) -0.0646(2) 0.28725(14) 0.0329(10) Uani 1 1 d . . . .
O15 O 0.0514(2) 0.21610(18) 0.10108(13) 0.0222(8) Uani 1 1 d . . . .
O16 O 0.0841(2) 0.34190(19) 0.16295(14) 0.0285(9) Uani 1 1 d . . . .
O11 O 0.0227(2) 0.10089(17) -0.10067(13) 0.0177(7) Uani 1 1 d . . . .
O18 O -0.1002(3) 0.0163(3) 0.3870(2) 0.0561(14) Uani 1 1 d . . . .
O17 O 0.0760(3) 0.0017(3) 0.39751(19) 0.0541(13) Uani 1 1 d . . . .
O21 O -0.2025(3) 0.4054(2) 0.18290(17) 0.0414(11) Uani 1 1 d . . . .
O20 O -0.1134(3) 0.5281(2) 0.15633(17) 0.0433(11) Uani 1 1 d . . . .
N1 N -0.0637(3) 0.2448(2) -0.07911(17) 0.0218(10) Uani 1 1 d . . . .
O9 O -0.0865(2) 0.16126(18) 0.01455(13) 0.0196(8) Uani 1 1 d . . . .
O10 O -0.0291(2) 0.06483(18) 0.10741(13) 0.0198(8) Uani 1 1 d . . . .
C31 C -0.3056(3) 0.1378(3) -0.1303(2) 0.0244(12) Uani 1 1 d . . . .
C11 C -0.2111(3) -0.2660(3) 0.0036(2) 0.0229(12) Uani 1 1 d . . . .
C61 C -0.1254(3) -0.1631(3) 0.1639(2) 0.0213(11) Uani 1 1 d . . . .
C41 C -0.2306(3) 0.2408(3) 0.0338(2) 0.0221(12) Uani 1 1 d . . . .
C21 C -0.2819(3) -0.1284(3) -0.1454(2) 0.0237(12) Uani 1 1 d . . . .
C51 C -0.1367(3) 0.1084(3) 0.1749(2) 0.0213(11) Uani 1 1 d . . . .
C27 C 0.0753(3) 0.2106(3) 0.1550(2) 0.0231(12) Uani 1 1 d . . . .
H27A H 0.1068 0.1645 0.1642 0.028 Uiso 1 1 calc . . R .
H27B H 0.0243 0.2097 0.1699 0.028 Uiso 1 1 calc . . R .
C2 C -0.1188(4) 0.3689(3) -0.1191(2) 0.0250(12) Uani 1 1 d . . . .
C17 C 0.0575(4) 0.0063(3) 0.2174(2) 0.0307(13) Uani 1 1 d . . . .
H17A H 0.0042 -0.0197 0.2183 0.037 Uiso 1 1 calc . . R .
H17B H 0.0436 0.0570 0.2057 0.037 Uiso 1 1 calc . . R .
C52 C -0.1417(3) 0.1846(3) 0.1761(2) 0.0254(12) Uani 1 1 d . . . .
H52 H -0.1395 0.2115 0.1464 0.031 Uiso 1 1 calc . . R .
C1 C -0.0874(3) 0.2988(3) -0.0971(2) 0.0236(12) Uani 1 1 d . . . .
C42 C -0.2167(4) 0.3050(3) 0.0088(2) 0.0254(12) Uani 1 1 d . . . .
H42 H -0.1764 0.3050 -0.0122 0.031 Uiso 1 1 calc . . R .
O28 O -0.6451(3) 0.0003(3) -0.00068(19) 0.0575(15) Uani 1 1 d B . . .
H28C H -0.6717 -0.0280 -0.0253 0.086 Uiso 1 1 d . . GR .
H28D H -0.6653 0.0453 -0.0055 0.086 Uiso 1 1 d . . GR .
C20 C 0.1219(4) -0.1042(3) 0.2006(2) 0.0271(13) Uani 1 1 d . . . .
H20A H 0.1512 -0.1298 0.1768 0.033 Uiso 1 1 calc . . R .
H20B H 0.0697 -0.1315 0.2022 0.033 Uiso 1 1 calc . . R .
C66 C -0.1726(4) -0.1411(3) 0.2002(2) 0.0316(14) Uani 1 1 d . . . .
H66 H -0.2037 -0.0968 0.1953 0.038 Uiso 1 1 calc . . R .
C62 C -0.0814(4) -0.2287(3) 0.1729(2) 0.0279(13) Uani 1 1 d . . . .
H62 H -0.0483 -0.2446 0.1497 0.034 Uiso 1 1 calc . . R .
C3 C -0.1980(4) 0.3927(3) -0.1147(2) 0.0295(13) Uani 1 1 d . . . .
H3 H -0.2330 0.3625 -0.0990 0.035 Uiso 1 1 calc . . R .
C18 C 0.1118(4) 0.0076(3) 0.2691(2) 0.0351(15) Uani 1 1 d . . . .
H18A H 0.1629 0.0371 0.2685 0.042 Uiso 1 1 calc . . R .
H18B H 0.0806 0.0315 0.2926 0.042 Uiso 1 1 calc . . R .
O26 O -0.4602(3) 0.0276(3) 0.08894(18) 0.0558(14) Uani 1 1 d A . . .
C25 C -0.3093(4) -0.1433(3) -0.2372(2) 0.0363(15) Uani 1 1 d . . . .
H25 H -0.2984 -0.1291 -0.2690 0.044 Uiso 1 1 calc . . R .
C36 C -0.3183(4) 0.2125(3) -0.1248(2) 0.0384(16) Uani 1 1 d . . . .
H36 H -0.2861 0.2373 -0.0965 0.046 Uiso 1 1 calc . . R .
C46 C -0.2874(3) 0.2452(3) 0.0664(2) 0.0307(14) Uani 1 1 d . . . .
H46 H -0.2971 0.2028 0.0848 0.037 Uiso 1 1 calc . . R .
C30 C 0.0072(3) 0.2837(3) 0.0870(2) 0.0243(12) Uani 1 1 d . . . .
H30A H -0.0466 0.2836 0.0990 0.029 Uiso 1 1 calc . . R .
H30B H -0.0059 0.2881 0.0498 0.029 Uiso 1 1 calc . . R .
C4 C -0.2262(4) 0.4608(3) -0.1332(2) 0.0317(14) Uani 1 1 d . . . .
H4 H -0.2803 0.4779 -0.1299 0.038 Uiso 1 1 calc . . R .
C5 C -0.1753(4) 0.5035(3) -0.1563(2) 0.0334(15) Uani 1 1 d . . . .
H5 H -0.1943 0.5504 -0.1687 0.040 Uiso 1 1 calc . . R .
C56 C -0.1411(3) 0.0723(3) 0.2200(2) 0.0239(12) Uani 1 1 d . . . .
H56 H -0.1382 0.0204 0.2211 0.029 Uiso 1 1 calc . . R .
C6 C -0.0971(4) 0.4791(3) -0.1618(2) 0.0327(14) Uani 1 1 d . . . .
H6 H -0.0636 0.5089 -0.1788 0.039 Uiso 1 1 calc . . R .
C54 C -0.1541(4) 0.1851(3) 0.2632(2) 0.0359(15) Uani 1 1 d . . . .
H54 H -0.1600 0.2107 0.2929 0.043 Uiso 1 1 calc . . R .
C64 C -0.1308(4) -0.2486(3) 0.2503(3) 0.0411(16) Uani 1 1 d . . . .
H64 H -0.1325 -0.2775 0.2792 0.049 Uiso 1 1 calc . . R .
C16 C -0.2369(3) -0.3037(3) -0.0415(2) 0.0280(13) Uani 1 1 d . . . .
H16 H -0.2294 -0.2814 -0.0720 0.034 Uiso 1 1 calc . . R .
C53 C -0.1500(4) 0.2228(3) 0.2196(2) 0.0349(15) Uani 1 1 d . . . .
H53 H -0.1528 0.2747 0.2191 0.042 Uiso 1 1 calc . . R .
C7 C -0.0662(4) 0.4116(3) -0.1429(2) 0.0279(13) Uani 1 1 d . . . .
H7 H -0.0118 0.3951 -0.1459 0.033 Uiso 1 1 calc . . R .
C23 C -0.3797(4) -0.2216(3) -0.1872(3) 0.0395(16) Uani 1 1 d . . . .
H23 H -0.4181 -0.2603 -0.1853 0.047 Uiso 1 1 calc . . R .
C28 C 0.1300(4) 0.2751(3) 0.1754(2) 0.0259(12) Uani 1 1 d . . . .
H28A H 0.1474 0.2708 0.2125 0.031 Uiso 1 1 calc . . R .
H28B H 0.1814 0.2756 0.1609 0.031 Uiso 1 1 calc . . R .
C43 C -0.2610(4) 0.3699(3) 0.0141(2) 0.0321(14) Uani 1 1 d . . . .
H43 H -0.2524 0.4124 -0.0044 0.039 Uiso 1 1 calc . . R .
C55 C -0.1496(4) 0.1100(3) 0.2630(2) 0.0320(14) Uani 1 1 d . . . .
H55 H -0.1524 0.0835 0.2928 0.038 Uiso 1 1 calc . . R .
O27 O -0.4172(3) 0.0757(3) 0.19010(18) 0.0626(15) Uani 1 1 d . . . .
C29 C 0.0605(4) 0.3483(3) 0.1095(2) 0.0269(13) Uani 1 1 d . . . .
H29A H 0.1118 0.3509 0.0949 0.032 Uiso 1 1 calc . . R .
H29B H 0.0282 0.3941 0.1008 0.032 Uiso 1 1 calc . . R .
C45 C -0.3301(4) 0.3095(3) 0.0730(3) 0.0400(16) Uani 1 1 d . . . .
H45 H -0.3679 0.3106 0.0956 0.048 Uiso 1 1 calc . . R .
C26 C -0.2696(4) -0.1076(3) -0.1929(2) 0.0290(13) Uani 1 1 d . . . .
H26 H -0.2330 -0.0677 -0.1954 0.035 Uiso 1 1 calc . . R .
C19 C 0.1777(4) -0.1013(3) 0.2517(2) 0.0329(14) Uani 1 1 d . . . .
H19A H 0.1927 -0.1516 0.2636 0.039 Uiso 1 1 calc . . R .
H19B H 0.2304 -0.0751 0.2496 0.039 Uiso 1 1 calc . . R .
C44 C -0.3174(4) 0.3715(3) 0.0466(2) 0.0355(15) Uani 1 1 d . . . .
H44 H -0.3471 0.4152 0.0505 0.043 Uiso 1 1 calc . . R .
C32 C -0.3516(4) 0.1048(3) -0.1731(2) 0.0322(14) Uani 1 1 d . . . .
H32 H -0.3438 0.0542 -0.1788 0.039 Uiso 1 1 calc . . R .
C12 C -0.2215(4) -0.3023(3) 0.0474(2) 0.0336(14) Uani 1 1 d . . . .
H12 H -0.2031 -0.2793 0.0791 0.040 Uiso 1 1 calc . . R .
C14 C -0.2838(4) -0.4062(3) -0.0001(3) 0.0457(18) Uani 1 1 d . . . .
H14 H -0.3085 -0.4534 -0.0013 0.055 Uiso 1 1 calc . . R .
C65 C -0.1742(4) -0.1832(3) 0.2426(2) 0.0419(17) Uani 1 1 d . . . .
H65 H -0.2055 -0.1668 0.2666 0.050 Uiso 1 1 calc . . R .
C13 C -0.2583(4) -0.3713(3) 0.0455(3) 0.0442(18) Uani 1 1 d . . . .
H13 H -0.2659 -0.3944 0.0757 0.053 Uiso 1 1 calc . . R .
C63 C -0.0843(4) -0.2717(3) 0.2148(2) 0.0369(15) Uani 1 1 d . . . .
H63 H -0.0546 -0.3168 0.2193 0.044 Uiso 1 1 calc . . R .
C22 C -0.3377(3) -0.1860(3) -0.1430(2) 0.0289(13) Uani 1 1 d . . . .
H22 H -0.3475 -0.2015 -0.1112 0.035 Uiso 1 1 calc . . R .
C24 C -0.3645(4) -0.1997(3) -0.2332(2) 0.0372(16) Uani 1 1 d . . . .
H24 H -0.3926 -0.2239 -0.2629 0.045 Uiso 1 1 calc . . R .
C37 C -0.1437(4) 0.3985(3) 0.1502(2) 0.0385(16) Uani 1 1 d . . . .
H37A H -0.1617 0.3585 0.1258 0.046 Uiso 1 1 calc . . R .
H37B H -0.0874 0.3859 0.1702 0.046 Uiso 1 1 calc . . R .
C39 C -0.1728(5) 0.5345(3) 0.1888(3) 0.0445(17) Uani 1 1 d . . . .
H39A H -0.2292 0.5463 0.1685 0.053 Uiso 1 1 calc . . R .
H39B H -0.1557 0.5749 0.2130 0.053 Uiso 1 1 calc . . R .
C35 C -0.3764(5) 0.2518(4) -0.1593(3) 0.056(2) Uani 1 1 d . . . .
H35 H -0.3847 0.3025 -0.1541 0.067 Uiso 1 1 calc . . R .
C33 C -0.4093(4) 0.1448(4) -0.2081(2) 0.0425(17) Uani 1 1 d . . . .
H33 H -0.4402 0.1211 -0.2373 0.051 Uiso 1 1 calc . . R .
C50 C -0.0630(5) -0.0347(4) 0.3578(3) 0.0526(19) Uani 1 1 d . . . .
H50A H -0.0571 -0.0114 0.3257 0.063 Uiso 1 1 calc . . R .
H50B H -0.1007 -0.0776 0.3497 0.063 Uiso 1 1 calc . . R .
C15 C -0.2734(4) -0.3729(3) -0.0435(3) 0.0399(16) Uani 1 1 d . . . .
H15 H -0.2910 -0.3968 -0.0750 0.048 Uiso 1 1 calc . . R .
C49 C 0.0212(5) -0.0597(4) 0.3852(3) 0.059(2) Uani 1 1 d . . . .
H49A H 0.0152 -0.0854 0.4164 0.071 Uiso 1 1 calc . . R .
H49B H 0.0455 -0.0943 0.3639 0.071 Uiso 1 1 calc . . R .
C40 C -0.1775(5) 0.4643(4) 0.2171(3) 0.0473(18) Uani 1 1 d . . . .
H40A H -0.1217 0.4535 0.2384 0.057 Uiso 1 1 calc . . R .
H40B H -0.2186 0.4698 0.2394 0.057 Uiso 1 1 calc . . R .
C34 C -0.4218(4) 0.2175(4) -0.2009(3) 0.0486(19) Uani 1 1 d . . . .
H34 H -0.4617 0.2441 -0.2246 0.058 Uiso 1 1 calc . . R .
C38 C -0.1384(4) 0.4695(3) 0.1222(2) 0.0383(16) Uani 1 1 d . . . .
H38A H -0.0972 0.4641 0.0999 0.046 Uiso 1 1 calc . . R .
H38B H -0.1941 0.4806 0.1009 0.046 Uiso 1 1 calc . . R .
C48 C 0.0395(5) 0.0521(5) 0.4267(3) 0.061(2) Uani 1 1 d . . . .
H48A H 0.0771 0.0950 0.4348 0.074 Uiso 1 1 calc . . R .
H48B H 0.0336 0.0287 0.4587 0.074 Uiso 1 1 calc . . R .
C47 C -0.0439(4) 0.0767(4) 0.3995(3) 0.057(2) Uani 1 1 d . . . .
H47A H -0.0678 0.1116 0.4208 0.068 Uiso 1 1 calc . . R .
H47B H -0.0377 0.1024 0.3683 0.068 Uiso 1 1 calc . . R .
O19 O -0.0422(3) 0.4326(2) 0.00274(16) 0.0406(11) Uani 1 1 d . . . .
C8 C -0.0878(4) 0.4991(3) -0.0111(3) 0.0404(16) Uani 1 1 d . . . .
H8A H -0.1423 0.4972 0.0002 0.048 Uiso 1 1 calc . . R .
H8B H -0.0999 0.5043 -0.0482 0.048 Uiso 1 1 calc . . R .
C9 C 0.0377(4) 0.4352(4) -0.0125(2) 0.0411(16) Uani 1 1 d . . . .
H9A H 0.0287 0.4385 -0.0496 0.049 Uiso 1 1 calc . . R .
H9B H 0.0696 0.3898 -0.0018 0.049 Uiso 1 1 calc . . R .
C58 C -0.4967(8) 0.0405(7) 0.1726(5) 0.026(3) Uiso 0.50 1 d A 2 . .
H58 H -0.5425 0.0448 0.1895 0.031 Uiso 0.50 1 calc A 2 R .
C57 C -0.5012(12) 0.0010(11) 0.1304(7) 0.082(6) Uiso 0.50 1 d A 2 . .
H57 H -0.5307 -0.0443 0.1268 0.099 Uiso 0.50 1 calc A 2 R .
C60 C -0.3716(12) 0.0299(10) 0.1157(7) 0.067(5) Uiso 0.50 1 d A 2 . .
H60 H -0.3271 0.0178 0.0990 0.080 Uiso 0.50 1 calc A 2 R .
C59 C -0.3564(12) 0.0481(10) 0.1613(7) 0.069(5) Uiso 0.50 1 d A 2 . .
H59 H -0.2996 0.0435 0.1789 0.083 Uiso 0.50 1 calc A 2 R .
C70 C -0.3871(11) 0.0729(10) 0.1078(6) 0.064(5) Uiso 0.50 1 d A 1 . .
H70A H -0.3370 0.0452 0.1026 0.077 Uiso 0.50 1 calc A 1 R .
H70B H -0.3914 0.1166 0.0859 0.077 Uiso 0.50 1 calc A 1 R .
C69 C -0.3701(10) 0.0977(8) 0.1574(6) 0.049(4) Uiso 0.50 1 d A 1 . .
H69 H -0.3246 0.1306 0.1681 0.059 Uiso 0.50 1 calc A 1 R .
C67 C -0.5265(8) 0.0536(7) 0.1145(5) 0.034(3) Uiso 0.50 1 d A 1 . .
H67 H -0.5831 0.0616 0.0976 0.041 Uiso 0.50 1 calc A 1 R .
C68 C -0.5002(13) 0.0646(11) 0.1632(8) 0.070(6) Uiso 0.50 1 d A 1 . .
H68 H -0.5428 0.0651 0.1827 0.083 Uiso 0.50 1 calc A 1 R .
O22 O -0.5069(7) 0.1265(4) -0.0155(4) 0.082(5) Uiso 0.50 1 d B -2 . .
O24 O -0.5316(7) 0.2775(4) -0.0349(4) 0.100(5) Uiso 0.50 1 d B -2 G .
C77 C -0.4838(7) 0.1604(6) -0.0591(4) 0.071(5) Uiso 0.50 1 d B -2 G .
H77A H -0.5313 0.1565 -0.0883 0.086 Uiso 0.50 1 calc B -2 R .
H77B H -0.4348 0.1344 -0.0676 0.086 Uiso 0.50 1 calc B -2 R .
C78 C -0.4618(6) 0.2396(6) -0.0489(4) 0.107(8) Uiso 0.50 1 d B -2 G .
H78A H -0.4116 0.2435 -0.0213 0.128 Uiso 0.50 1 calc B -2 R .
H78B H -0.4480 0.2624 -0.0794 0.128 Uiso 0.50 1 calc B -2 R .
C88 C -0.5543(7) 0.2441(5) 0.0084(4) 0.078(5) Uiso 0.50 1 d B -2 G .
H88A H -0.6028 0.2703 0.0172 0.094 Uiso 0.50 1 calc B -2 R .
H88B H -0.5064 0.2474 0.0374 0.094 Uiso 0.50 1 calc B -2 R .
C87 C -0.5771(7) 0.1648(6) -0.0025(5) 0.092(6) Uiso 0.50 1 d B -2 G .
H87A H -0.5924 0.1419 0.0276 0.110 Uiso 0.50 1 calc B -2 R .
H87B H -0.6264 0.1615 -0.0306 0.110 Uiso 0.50 1 calc B -2 R .
O25 O -0.5348(8) 0.2611(5) -0.0744(4) 0.101(5) Uiso 0.50 1 d B -3 . .
O23 O -0.5367(8) 0.1233(4) -0.0225(4) 0.064(4) Uiso 0.50 1 d B -3 G .
C80 C -0.5784(8) 0.1939(7) -0.0985(3) 0.109(8) Uiso 0.50 1 d B -3 G .
H80A H -0.5393 0.1663 -0.1154 0.131 Uiso 0.50 1 calc B -3 R .
H80B H -0.6276 0.2086 -0.1245 0.131 Uiso 0.50 1 calc B -3 R .
C79 C -0.6075(7) 0.1452(7) -0.0606(5) 0.154(11) Uiso 0.50 1 d B -3 G .
H79A H -0.6488 0.1717 -0.0448 0.185 Uiso 0.50 1 calc B -3 R .
H79B H -0.6356 0.1014 -0.0777 0.185 Uiso 0.50 1 calc B -3 R .
C89 C -0.4935(8) 0.1860(6) 0.0019(3) 0.097(7) Uiso 0.50 1 d B -3 G .
H89A H -0.4445 0.1699 0.0276 0.117 Uiso 0.50 1 calc B -3 R .
H89B H -0.5318 0.2140 0.0190 0.117 Uiso 0.50 1 calc B -3 R .
C90 C -0.4637(6) 0.2341(6) -0.0364(5) 0.120 Uiso 0.50 1 d B -3 G .
H90A H -0.4320 0.2762 -0.0190 0.144 Uiso 0.50 1 calc B -3 R .
H90B H -0.4250 0.2059 -0.0533 0.144 Uiso 0.50 1 calc B -3 R .

loop_
_atom_site_aniso_label
_atom_site_aniso_U_11
_atom_site_aniso_U_22
_atom_site_aniso_U_33
_atom_site_aniso_U_23
_atom_site_aniso_U_13
_atom_site_aniso_U_12
Ni2 0.0166(3) 0.0143(3) 0.0238(4) 0.0027(3) 0.0045(3) -0.0001(3)
Ni3 0.0158(3) 0.0148(3) 0.0200(4) -0.0004(3) 0.0028(3) -0.0009(3)
Ni1 0.0167(3) 0.0128(3) 0.0281(4) 0.0033(3) 0.0040(3) 0.0000(3)
Cl0A 0.068(2) 0.173(5) 0.125(4) -0.060(3) 0.034(2) -0.030(3)
Si2 0.0168(7) 0.0134(7) 0.0236(8) 0.0005(6) 0.0009(6) -0.0024(5)
Si6 0.0160(7) 0.0138(7) 0.0234(8) 0.0000(6) 0.0046(6) -0.0008(5)
Si1 0.0171(7) 0.0167(7) 0.0224(8) 0.0013(6) 0.0037(6) -0.0030(6)
Si4 0.0174(7) 0.0133(7) 0.0207(8) 0.0006(6) 0.0034(6) -0.0006(5)
Si5 0.0169(7) 0.0134(7) 0.0231(8) 0.0022(6) 0.0054(6) 0.0002(5)
Si3 0.0168(7) 0.0135(6) 0.0205(8) -0.0005(6) 0.0022(6) -0.0012(5)
O3 0.0210(19) 0.0153(18) 0.028(2) 0.0045(15) 0.0094(16) 0.0007(14)
O1 0.0151(18) 0.0220(19) 0.024(2) 0.0044(16) 0.0007(15) -0.0006(15)
O6 0.0147(18) 0.0129(17) 0.033(2) -0.0020(15) 0.0041(15) -0.0030(14)
O2 0.0136(18) 0.0229(19) 0.025(2) -0.0018(16) 0.0024(15) -0.0030(14)
O4 0.0166(18) 0.0186(18) 0.0224(19) 0.0022(15) 0.0049(15) -0.0003(14)
Na1 0.065(3) 0.036(2) 0.052(2) -0.0122(18) 0.036(2) -0.0197(18)
O8 0.0148(18) 0.0146(17) 0.027(2) -0.0032(15) 0.0048(15) -0.0009(14)
O12 0.0131(18) 0.0216(18) 0.024(2) 0.0029(16) 0.0029(15) -0.0009(14)
O5 0.0180(19) 0.0210(19) 0.022(2) 0.0010(16) 0.0024(15) -0.0001(15)
O7 0.0161(18) 0.0154(17) 0.025(2) 0.0000(15) 0.0010(15) -0.0029(14)
O13 0.025(2) 0.0123(17) 0.024(2) -0.0002(15) 0.0020(16) 0.0019(14)
O14 0.045(3) 0.030(2) 0.023(2) 0.0016(18) 0.0055(19) 0.0023(19)
O15 0.029(2) 0.0130(17) 0.022(2) 0.0011(15) -0.0014(16) 0.0023(15)
O16 0.041(2) 0.0187(19) 0.025(2) -0.0043(17) 0.0042(18) 0.0012(17)
O11 0.0179(18) 0.0113(16) 0.024(2) 0.0004(14) 0.0043(15) -0.0013(13)
O18 0.039(3) 0.054(3) 0.077(4) -0.004(3) 0.016(3) -0.007(2)
O17 0.038(3) 0.069(4) 0.057(3) 0.001(3) 0.014(2) 0.004(3)
O21 0.055(3) 0.027(2) 0.050(3) -0.002(2) 0.030(2) -0.005(2)
O20 0.048(3) 0.038(3) 0.049(3) 0.000(2) 0.022(2) -0.007(2)
N1 0.020(2) 0.021(2) 0.025(3) 0.002(2) 0.0070(19) -0.0017(19)
O9 0.0174(19) 0.0198(18) 0.022(2) 0.0008(15) 0.0042(15) -0.0006(14)
O10 0.0175(18) 0.0149(17) 0.027(2) 0.0009(15) 0.0043(15) -0.0010(14)
C31 0.019(3) 0.027(3) 0.025(3) 0.005(2) 0.001(2) 0.001(2)
C11 0.018(3) 0.019(3) 0.031(3) 0.000(2) 0.005(2) -0.001(2)
C61 0.022(3) 0.016(2) 0.028(3) -0.002(2) 0.010(2) -0.004(2)
C41 0.022(3) 0.012(2) 0.031(3) -0.002(2) 0.005(2) -0.003(2)
C21 0.020(3) 0.016(3) 0.034(3) 0.000(2) 0.004(2) 0.003(2)
C51 0.019(3) 0.018(3) 0.026(3) 0.005(2) 0.001(2) -0.001(2)
C27 0.026(3) 0.016(3) 0.027(3) -0.001(2) 0.005(2) -0.003(2)
C2 0.029(3) 0.020(3) 0.024(3) 0.002(2) 0.002(2) -0.001(2)
C17 0.030(3) 0.030(3) 0.032(3) -0.002(3) 0.007(3) 0.005(3)
C52 0.030(3) 0.019(3) 0.029(3) 0.002(2) 0.010(3) -0.004(2)
C1 0.020(3) 0.023(3) 0.027(3) 0.001(2) 0.003(2) -0.004(2)
C42 0.030(3) 0.020(3) 0.026(3) -0.002(2) 0.005(2) 0.001(2)
O28 0.061(3) 0.055(3) 0.069(4) -0.028(3) 0.042(3) -0.027(3)
C20 0.034(3) 0.017(3) 0.030(3) 0.007(2) 0.006(3) -0.001(2)
C66 0.035(3) 0.024(3) 0.040(4) 0.004(3) 0.018(3) 0.001(3)
C62 0.030(3) 0.023(3) 0.032(3) 0.003(3) 0.008(3) 0.003(2)
C3 0.033(3) 0.022(3) 0.032(3) 0.001(3) 0.002(3) -0.001(2)
C18 0.040(4) 0.032(3) 0.034(4) -0.007(3) 0.009(3) 0.004(3)
O26 0.044(3) 0.081(4) 0.047(3) -0.022(3) 0.020(2) -0.022(3)
C25 0.039(4) 0.036(3) 0.029(3) -0.001(3) -0.003(3) 0.002(3)
C36 0.046(4) 0.026(3) 0.037(4) 0.002(3) -0.004(3) 0.010(3)
C46 0.026(3) 0.021(3) 0.047(4) -0.002(3) 0.012(3) 0.000(2)
C30 0.027(3) 0.016(3) 0.028(3) 0.002(2) 0.002(2) -0.001(2)
C4 0.035(3) 0.019(3) 0.038(4) -0.002(3) 0.000(3) 0.000(2)
C5 0.042(4) 0.018(3) 0.034(4) 0.002(3) -0.007(3) 0.002(3)
C56 0.026(3) 0.019(3) 0.027(3) 0.005(2) 0.005(2) 0.002(2)
C6 0.043(4) 0.022(3) 0.029(3) -0.001(3) -0.003(3) -0.010(3)
C54 0.043(4) 0.037(4) 0.028(3) -0.005(3) 0.008(3) 0.004(3)
C64 0.047(4) 0.038(4) 0.040(4) 0.015(3) 0.014(3) -0.006(3)
C16 0.027(3) 0.019(3) 0.039(4) 0.002(3) 0.008(3) 0.002(2)
C53 0.043(4) 0.024(3) 0.041(4) -0.004(3) 0.016(3) -0.005(3)
C7 0.035(3) 0.020(3) 0.027(3) 0.002(2) 0.000(3) -0.007(2)
C23 0.030(3) 0.024(3) 0.060(5) -0.014(3) -0.001(3) -0.008(3)
C28 0.030(3) 0.026(3) 0.022(3) -0.005(2) 0.007(2) -0.001(2)
C43 0.036(3) 0.014(3) 0.044(4) 0.000(3) 0.003(3) -0.001(2)
C55 0.035(4) 0.036(3) 0.025(3) 0.006(3) 0.007(3) 0.002(3)
O27 0.054(3) 0.090(4) 0.044(3) -0.001(3) 0.010(3) -0.019(3)
C29 0.040(3) 0.018(3) 0.023(3) 0.003(2) 0.006(3) 0.001(2)
C45 0.041(4) 0.026(3) 0.058(5) -0.007(3) 0.023(3) 0.007(3)
C26 0.030(3) 0.023(3) 0.029(3) -0.003(2) -0.007(3) 0.000(2)
C19 0.042(4) 0.027(3) 0.029(3) 0.002(3) 0.007(3) 0.009(3)
C44 0.035(4) 0.020(3) 0.052(4) -0.004(3) 0.008(3) 0.008(3)
C32 0.028(3) 0.039(3) 0.027(3) 0.009(3) -0.003(3) -0.004(3)
C12 0.046(4) 0.021(3) 0.033(4) 0.003(3) 0.005(3) -0.002(3)
C14 0.040(4) 0.020(3) 0.079(6) -0.002(3) 0.015(4) -0.006(3)
C65 0.062(5) 0.033(4) 0.039(4) 0.003(3) 0.029(3) -0.005(3)
C13 0.051(4) 0.027(3) 0.060(5) 0.016(3) 0.024(4) -0.004(3)
C63 0.038(4) 0.026(3) 0.045(4) 0.010(3) 0.007(3) -0.002(3)
C22 0.028(3) 0.022(3) 0.035(3) -0.004(3) 0.000(3) -0.003(2)
C24 0.038(4) 0.031(3) 0.035(4) -0.012(3) -0.011(3) 0.001(3)
C37 0.045(4) 0.039(4) 0.035(4) 0.005(3) 0.016(3) 0.010(3)
C39 0.056(5) 0.034(4) 0.050(4) -0.009(3) 0.029(4) -0.010(3)
C35 0.077(6) 0.033(4) 0.050(5) 0.010(3) -0.002(4) 0.027(4)
C33 0.032(4) 0.059(5) 0.032(4) 0.013(3) -0.005(3) -0.003(3)
C50 0.057(5) 0.042(4) 0.056(5) 0.006(4) 0.005(4) 0.000(4)
C15 0.039(4) 0.021(3) 0.054(4) -0.006(3) -0.001(3) 0.001(3)
C49 0.058(5) 0.055(5) 0.059(5) 0.004(4) -0.001(4) 0.003(4)
C40 0.073(5) 0.038(4) 0.040(4) -0.005(3) 0.032(4) -0.004(4)
C34 0.045(4) 0.060(5) 0.037(4) 0.021(4) -0.003(3) 0.019(4)
C38 0.047(4) 0.037(4) 0.033(4) 0.001(3) 0.014(3) 0.011(3)
C48 0.055(5) 0.074(6) 0.050(5) -0.012(4) -0.002(4) -0.020(4)
C47 0.046(5) 0.050(5) 0.074(6) -0.012(4) 0.013(4) -0.004(4)
O19 0.037(3) 0.036(2) 0.046(3) 0.009(2) 0.003(2) -0.008(2)
C8 0.029(3) 0.045(4) 0.045(4) 0.004(3) 0.001(3) -0.002(3)
C9 0.049(4) 0.039(4) 0.034(4) 0.004(3) 0.004(3) -0.003(3)

loop_
_atom_type_symbol
_atom_type_description
_atom_type_scat_dispersion_real
_atom_type_scat_dispersion_imag
_atom_type_scat_source
C C 0.0033 0.0016 'International Tables Vol C Tables 4.2.6.8 and 6.1.1.4'
H H 0.0000 0.0000 'International Tables Vol C Tables 4.2.6.8 and 6.1.1.4'
N N 0.0061 0.0033 'International Tables Vol C Tables 4.2.6.8 and 6.1.1.4'
O O 0.0106 0.0060 'International Tables Vol C Tables 4.2.6.8 and 6.1.1.4'
Na Na 0.0362 0.0249 'International Tables Vol C Tables 4.2.6.8 and 6.1.1.4'
Si Si 0.0817 0.0704 'International Tables Vol C Tables 4.2.6.8 and 6.1.1.4'
Ni Ni 0.3393 1.1124 'International Tables Vol C Tables 4.2.6.8 and 6.1.1.4'
Cl Cl 0.1484 0.1585 'International Tables Vol C Tables 4.2.6.8 and 6.1.1.4'

loop_
_geom_angle_atom_site_label_1
_geom_angle_atom_site_label_2
_geom_angle_atom_site_label_3
_geom_angle
_geom_angle_site_symmetry_1
_geom_angle_site_symmetry_3
Ni3 Ni2 Ni1 124.97(3) . .
Cl0A Ni2 Ni3 64.04(2) . .
Cl0A Ni2 Ni1 60.93(2) . .
O12 Ni2 Ni3 45.26(10) . .
O12 Ni2 Ni1 128.64(10) . .
O12 Ni2 Cl0A 86.16(10) . .
O12 Ni2 O15 90.90(14) . .
O12 Ni2 O9 82.62(14) . .
O12 Ni2 O10 171.50(14) . .
O7 Ni2 Ni3 129.25(10) 3 .
O7 Ni2 Ni1 44.55(9) 3 .
O7 Ni2 Cl0A 83.78(10) 3 .
O7 Ni2 O12 97.83(14) 3 .
O7 Ni2 O15 91.91(14) 3 .
O7 Ni2 O9 171.10(14) 3 .
O7 Ni2 O10 80.27(14) 3 .
O15 Ni2 Ni3 116.77(10) . .
O15 Ni2 Ni1 117.99(10) . .
O15 Ni2 Cl0A 174.40(11) . .
O9 Ni2 Ni3 46.20(10) . .
O9 Ni2 Ni1 129.07(10) . .
O9 Ni2 Cl0A 87.39(10) . .
O9 Ni2 O15 96.97(14) . .
O9 Ni2 O10 97.98(14) . .
O10 Ni2 Ni3 130.47(10) . .
O10 Ni2 Ni1 45.15(9) . .
O10 Ni2 Cl0A 85.40(10) . .
O10 Ni2 O15 97.43(14) . .
Ni1 Ni3 Ni2 114.80(3) 3 .
O8 Ni3 Ni2 122.69(10) . .
O8 Ni3 Ni1 45.59(9) . 3
O8 Ni3 O11 81.82(14) . .
O8 Ni3 N1 96.08(15) . .
O8 Ni3 O9 95.31(14) . .
O12 Ni3 Ni2 45.50(10) . .
O12 Ni3 Ni1 122.50(10) . 3
O12 Ni3 O8 162.74(14) . .
O12 Ni3 O11 95.76(14) . .
O12 Ni3 N1 101.17(16) . .
O12 Ni3 O9 82.39(14) . .
O11 Ni3 Ni2 123.85(10) . .
O11 Ni3 Ni1 45.24(9) . 3
O11 Ni3 N1 99.00(15) . .
O11 Ni3 O9 164.32(13) . .
N1 Ni3 Ni2 123.39(13) . .
N1 Ni3 Ni1 121.73(13) . 3
N1 Ni3 O9 96.64(16) . .
O9 Ni3 Ni2 45.68(10) . .
O9 Ni3 Ni1 123.50(10) . 3
Ni3 Ni1 Ni2 120.24(3) 3 .
O8 Ni1 Ni2 125.77(10) 3 .
O8 Ni1 Ni3 45.65(9) 3 3
O8 Ni1 O13 92.15(14) 3 .
O8 Ni1 O10 168.30(15) 3 .
O7 Ni1 Ni2 44.61(10) 3 .
O7 Ni1 Ni3 126.35(10) 3 3
O7 Ni1 O8 96.54(14) 3 3
O7 Ni1 O13 99.20(14) 3 .
O7 Ni1 O11 167.89(14) 3 3
O7 Ni1 O10 80.53(14) 3 .
O13 Ni1 Ni2 124.37(9) . .
O13 Ni1 Ni3 115.36(9) . 3
O11 Ni1 Ni2 127.20(10) 3 .
O11 Ni1 Ni3 45.94(10) 3 3
O11 Ni1 O8 82.46(13) 3 3
O11 Ni1 O13 92.91(13) 3 .
O11 Ni1 O10 98.01(13) 3 .
O10 Ni1 Ni2 45.40(10) . .
O10 Ni1 Ni3 127.98(10) . 3
O10 Ni1 O13 99.49(14) . .
Ni2 Cl0A Ni2 180.0 3 .
O1 Si2 O6 108.7(2) . .
O1 Si2 C21 107.9(2) . .
O6 Si2 C21 107.5(2) . .
O7 Si2 O1 112.53(19) . .
O7 Si2 O6 109.96(18) . .
O7 Si2 C21 110.1(2) . .
O3 Si6 O2 108.04(19) . .
O3 Si6 C61 106.1(2) . .
O2 Si6 C61 108.4(2) . .
O11 Si6 O3 112.20(18) 3 .
O11 Si6 O2 110.68(19) 3 .
O11 Si6 C61 111.2(2) 3 .
O1 Si1 C11 106.2(2) . .
O2 Si1 O1 107.52(19) . .
O2 Si1 C11 105.4(2) . .
O12 Si1 O1 111.15(19) 3 .
O12 Si1 O2 112.48(19) 3 .
O12 Si1 C11 113.7(2) 3 .
O4 Si4 O5 106.52(18) . .
O4 Si4 C41 105.9(2) . .
O5 Si4 C41 105.8(2) . .
O9 Si4 O4 113.11(19) . .
O9 Si4 O5 111.80(19) . .
O9 Si4 C41 113.1(2) . .
O3 Si5 O4 109.09(19) . .
O3 Si5 C51 107.2(2) . .
O4 Si5 C51 106.4(2) . .
O10 Si5 O3 111.09(18) . .
O10 Si5 O4 110.49(19) . .
O10 Si5 C51 112.4(2) . .
O6 Si3 O5 108.15(19) . .
O6 Si3 C31 105.8(2) . .
O8 Si3 O6 112.19(18) . .
O8 Si3 O5 110.58(19) . .
O8 Si3 C31 113.3(2) . .
O5 Si3 C31 106.5(2) . .
Si5 O3 Si6 136.0(2) . .
Si2 O1 Si1 136.1(2) . .
Si3 O6 Si2 136.3(2) . .
Si1 O2 Si6 135.8(2) . .
Si4 O4 Si5 137.0(2) . .
O28 Na1 O28 180.0 . 3_455
O28 Na1 O26 94.26(16) . .
O28 Na1 O26 85.74(16) 3_455 .
O28 Na1 O26 85.74(16) . 3_455
O28 Na1 O26 94.26(16) 3_455 3_455
O28 Na1 O22 89.1(3) 3_455 3_455
O28 Na1 O22 90.9(3) . 3_455
O28 Na1 O22 90.9(3) 3_455 .
O28 Na1 O22 89.1(3) . .
O28 Na1 O23 101.7(3) 3_455 .
O28 Na1 O23 101.7(10) . 3_455
O28 Na1 O23 78.3(10) 3_455 3_455
O28 Na1 O23 78.3(3) . .
O26 Na1 O26 180.0 . 3_455
O22 Na1 O26 91.9(3) 3_455 .
O22 Na1 O26 91.9(3) . 3_455
O22 Na1 O26 88.1(3) 3_455 3_455
O22 Na1 O26 88.1(3) . .
O22 Na1 O22 180.0 . 3_455
O22 Na1 O23 11.8(4) . .
O22 Na1 O23 168.2(11) . 3_455
O22 Na1 O23 168.2(4) 3_455 .
O22 Na1 O23 11.8(11) 3_455 3_455
O23 Na1 O26 86.5(3) . 3_455
O23 Na1 O26 93.5(10) 3_455 3_455
O23 Na1 O26 93.5(3) . .
O23 Na1 O26 86.5(10) 3_455 .
O23 Na1 O23 180.0(17) 3_455 .
Ni1 O8 Ni3 88.76(13) 3 .
Si3 O8 Ni3 132.8(2) . .
Si3 O8 Ni1 129.98(19) . 3
Ni3 O12 Ni2 89.24(13) . .
Si1 O12 Ni2 131.1(2) 3 .
Si1 O12 Ni3 130.8(2) 3 .
Si3 O5 Si4 136.4(2) . .
Ni1 O7 Ni2 90.84(14) 3 3
Si2 O7 Ni2 129.9(2) . 3
Si2 O7 Ni1 132.5(2) . 3
C17 O13 Ni1 118.2(3) . .
C17 O13 C20 109.4(4) . .
C20 O13 Ni1 117.2(3) . .
C18 O14 C19 109.5(4) . .
C27 O15 Ni2 120.5(3) . .
C27 O15 C30 110.4(4) . .
C30 O15 Ni2 120.4(3) . .
C29 O16 C28 109.3(4) . .
Ni1 O11 Ni3 88.83(14) 3 .
Si6 O11 Ni3 132.2(2) 3 .
Si6 O11 Ni1 129.78(19) 3 3
C47 O18 C50 108.4(5) . .
C48 O17 C49 109.3(6) . .
C40 O21 C37 109.4(5) . .
C38 O20 C39 108.8(5) . .
C1 N1 Ni3 173.8(4) . .
Ni2 O9 Ni3 88.13(13) . .
Si4 O9 Ni2 129.2(2) . .
Si4 O9 Ni3 131.3(2) . .
Ni1 O10 Ni2 89.45(14) . .
Si5 O10 Ni2 131.1(2) . .
Si5 O10 Ni1 130.4(2) . .
C36 C31 Si3 121.3(4) . .
C32 C31 Si3 122.0(4) . .
C32 C31 C36 116.8(5) . .
C16 C11 Si1 121.7(4) . .
C16 C11 C12 116.4(5) . .
C12 C11 Si1 121.8(4) . .
C66 C61 Si6 121.7(4) . .
C62 C61 Si6 121.4(4) . .
C62 C61 C66 116.8(5) . .
C42 C41 Si4 122.3(4) . .
C46 C41 Si4 121.0(4) . .
C46 C41 C42 116.6(5) . .
C26 C21 Si2 118.3(4) . .
C26 C21 C22 117.6(5) . .
C22 C21 Si2 124.1(4) . .
C52 C51 Si5 120.4(4) . .
C56 C51 Si5 123.9(4) . .
C56 C51 C52 115.7(5) . .
O15 C27 H27A 109.7 . .
O15 C27 H27B 109.7 . .
O15 C27 C28 109.7(4) . .
H27A C27 H27B 108.2 . .
C28 C27 H27A 109.7 . .
C28 C27 H27B 109.7 . .
C3 C2 C1 119.6(5) . .
C3 C2 C7 121.5(5) . .
C7 C2 C1 118.8(5) . .
O13 C17 H17A 109.7 . .
O13 C17 H17B 109.7 . .
O13 C17 C18 109.9(5) . .
H17A C17 H17B 108.2 . .
C18 C17 H17A 109.7 . .
C18 C17 H17B 109.7 . .
C51 C52 H52 118.9 . .
C53 C52 C51 122.3(5) . .
C53 C52 H52 118.9 . .
N1 C1 C2 178.4(6) . .
C41 C42 H42 119.2 . .
C41 C42 C43 121.7(5) . .
C43 C42 H42 119.2 . .
Na1 O28 H28C 109.9 . .
Na1 O28 H28D 110.1 . .
H28C O28 H28D 108.7 . .
O13 C20 H20A 109.9 . .
O13 C20 H20B 109.9 . .
O13 C20 C19 109.0(4) . .
H20A C20 H20B 108.3 . .
C19 C20 H20A 109.9 . .
C19 C20 H20B 109.9 . .
C61 C66 H66 119.4 . .
C65 C66 C61 121.2(5) . .
C65 C66 H66 119.4 . .
C61 C62 H62 118.9 . .
C63 C62 C61 122.1(6) . .
C63 C62 H62 118.9 . .
C2 C3 H3 120.1 . .
C4 C3 C2 119.8(6) . .
C4 C3 H3 120.1 . .
O14 C18 C17 112.1(5) . .
O14 C18 H18A 109.2 . .
O14 C18 H18B 109.2 . .
C17 C18 H18A 109.2 . .
C17 C18 H18B 109.2 . .
H18A C18 H18B 107.9 . .
C57 O26 Na1 127.6(8) . .
C60 O26 Na1 122.4(8) . .
C60 O26 C57 100.0(11) . .
C70 O26 Na1 120.4(7) . .
C70 O26 C57 112.0(11) . .
C70 O26 C60 33.4(8) . .
C70 O26 C67 105.8(9) . .
C67 O26 Na1 117.6(6) . .
C67 O26 C57 43.5(8) . .
C67 O26 C60 119.4(10) . .
C26 C25 H25 120.9 . .
C24 C25 H25 120.9 . .
C24 C25 C26 118.2(6) . .
C31 C36 H36 119.0 . .
C35 C36 C31 122.0(6) . .
C35 C36 H36 119.0 . .
C41 C46 H46 118.9 . .
C45 C46 C41 122.2(6) . .
C45 C46 H46 118.9 . .
O15 C30 H30A 109.6 . .
O15 C30 H30B 109.6 . .
O15 C30 C29 110.4(4) . .
H30A C30 H30B 108.1 . .
C29 C30 H30A 109.6 . .
C29 C30 H30B 109.6 . .
C3 C4 H4 120.3 . .
C5 C4 C3 119.4(6) . .
C5 C4 H4 120.3 . .
C4 C5 H5 119.5 . .
C6 C5 C4 120.9(5) . .
C6 C5 H5 119.5 . .
C51 C56 H56 118.9 . .
C55 C56 C51 122.1(5) . .
C55 C56 H56 118.9 . .
C5 C6 H6 119.4 . .
C5 C6 C7 121.1(6) . .
C7 C6 H6 119.4 . .
C53 C54 H54 120.6 . .
C55 C54 H54 120.6 . .
C55 C54 C53 118.8(6) . .
C65 C64 H64 120.5 . .
C65 C64 C63 119.0(6) . .
C63 C64 H64 120.5 . .
C11 C16 H16 118.9 . .
C15 C16 C11 122.3(6) . .
C15 C16 H16 118.9 . .
C52 C53 H53 119.9 . .
C54 C53 C52 120.1(5) . .
C54 C53 H53 119.9 . .
C2 C7 H7 121.4 . .
C6 C7 C2 117.2(6) . .
C6 C7 H7 121.4 . .
C22 C23 H23 120.3 . .
C24 C23 H23 120.3 . .
C24 C23 C22 119.4(6) . .
O16 C28 C27 109.9(4) . .
O16 C28 H28A 109.7 . .
O16 C28 H28B 109.7 . .
C27 C28 H28A 109.7 . .
C27 C28 H28B 109.7 . .
H28A C28 H28B 108.2 . .
C42 C43 H43 120.2 . .
C44 C43 C42 119.6(5) . .
C44 C43 H43 120.2 . .
C56 C55 C54 121.0(6) . .
C56 C55 H55 119.5 . .
C54 C55 H55 119.5 . .
C58 O27 C59 108.9(10) . .
C69 O27 C58 120.5(9) . .
C69 O27 C59 38.7(8) . .
C69 O27 C68 108.0(11) . .
C68 O27 C58 20.5(9) . .
C68 O27 C59 110.3(12) . .
O16 C29 C30 111.1(4) . .
O16 C29 H29A 109.4 . .
O16 C29 H29B 109.4 . .
C30 C29 H29A 109.4 . .
C30 C29 H29B 109.4 . .
H29A C29 H29B 108.0 . .
C46 C45 H45 120.0 . .
C44 C45 C46 120.0(6) . .
C44 C45 H45 120.0 . .
C21 C26 C25 122.4(6) . .
C21 C26 H26 118.8 . .
C25 C26 H26 118.8 . .
O14 C19 C20 111.2(5) . .
O14 C19 H19A 109.4 . .
O14 C19 H19B 109.4 . .
C20 C19 H19A 109.4 . .
C20 C19 H19B 109.4 . .
H19A C19 H19B 108.0 . .
C43 C44 H44 120.1 . .
C45 C44 C43 119.8(5) . .
C45 C44 H44 120.1 . .
C31 C32 H32 119.5 . .
C31 C32 C33 121.0(6) . .
C33 C32 H32 119.5 . .
C11 C12 H12 119.3 . .
C13 C12 C11 121.5(6) . .
C13 C12 H12 119.3 . .
C13 C14 H14 120.0 . .
C15 C14 H14 120.0 . .
C15 C14 C13 120.0(6) . .
C66 C65 C64 120.8(6) . .
C66 C65 H65 119.6 . .
C64 C65 H65 119.6 . .
C12 C13 H13 120.0 . .
C14 C13 C12 120.1(6) . .
C14 C13 H13 120.0 . .
C62 C63 C64 120.1(6) . .
C62 C63 H63 120.0 . .
C64 C63 H63 120.0 . .
C21 C22 C23 120.9(6) . .
C21 C22 H22 119.6 . .
C23 C22 H22 119.6 . .
C25 C24 H24 119.2 . .
C23 C24 C25 121.5(6) . .
C23 C24 H24 119.2 . .
O21 C37 H37A 109.6 . .
O21 C37 H37B 109.6 . .
O21 C37 C38 110.3(5) . .
H37A C37 H37B 108.1 . .
C38 C37 H37A 109.6 . .
C38 C37 H37B 109.6 . .
O20 C39 H39A 109.5 . .
O20 C39 H39B 109.5 . .
O20 C39 C40 110.6(5) . .
H39A C39 H39B 108.1 . .
C40 C39 H39A 109.5 . .
C40 C39 H39B 109.5 . .
C36 C35 H35 120.1 . .
C34 C35 C36 119.8(6) . .
C34 C35 H35 120.1 . .
C32 C33 H33 119.7 . .
C34 C33 C32 120.7(6) . .
C34 C33 H33 119.7 . .
O18 C50 H50A 109.3 . .
O18 C50 H50B 109.3 . .
O18 C50 C49 111.6(6) . .
H50A C50 H50B 108.0 . .
C49 C50 H50A 109.3 . .
C49 C50 H50B 109.3 . .
C16 C15 H15 120.1 . .
C14 C15 C16 119.8(6) . .
C14 C15 H15 120.1 . .
O17 C49 C50 109.9(6) . .
O17 C49 H49A 109.7 . .
O17 C49 H49B 109.7 . .
C50 C49 H49A 109.7 . .
C50 C49 H49B 109.7 . .
H49A C49 H49B 108.2 . .
O21 C40 C39 110.5(5) . .
O21 C40 H40A 109.6 . .
O21 C40 H40B 109.6 . .
C39 C40 H40A 109.6 . .
C39 C40 H40B 109.6 . .
H40A C40 H40B 108.1 . .
C35 C34 H34 120.2 . .
C33 C34 C35 119.7(6) . .
C33 C34 H34 120.2 . .
O20 C38 C37 110.9(5) . .
O20 C38 H38A 109.5 . .
O20 C38 H38B 109.5 . .
C37 C38 H38A 109.5 . .
C37 C38 H38B 109.5 . .
H38A C38 H38B 108.0 . .
O17 C48 H48A 109.4 . .
O17 C48 H48B 109.4 . .
O17 C48 C47 111.3(6) . .
H48A C48 H48B 108.0 . .
C47 C48 H48A 109.4 . .
C47 C48 H48B 109.4 . .
O18 C47 C48 111.2(6) . .
O18 C47 H47A 109.4 . .
O18 C47 H47B 109.4 . .
C48 C47 H47A 109.4 . .
C48 C47 H47B 109.4 . .
H47A C47 H47B 108.0 . .
C8 O19 C9 110.1(5) . .
O19 C8 H8A 109.5 . .
O19 C8 H8B 109.5 . .
O19 C8 C9 110.9(5) . 3_565
H8A C8 H8B 108.0 . .
C9 C8 H8A 109.5 3_565 .
C9 C8 H8B 109.5 3_565 .
O19 C9 C8 110.0(5) . 3_565
O19 C9 H9A 109.7 . .
O19 C9 H9B 109.7 . .
C8 C9 H9A 109.7 3_565 .
C8 C9 H9B 109.7 3_565 .
H9A C9 H9B 108.2 . .
O27 C58 H58 122.7 . .
C57 C58 O27 114.6(13) . .
C57 C58 H58 122.7 . .
O26 C57 H57 119.8 . .
C58 C57 O26 120.5(16) . .
C58 C57 H57 119.8 . .
O26 C60 H60 120.9 . .
C59 C60 O26 118.2(17) . .
C59 C60 H60 120.9 . .
O27 C59 H59 116.7 . .
C60 C59 O27 126.5(17) . .
C60 C59 H59 116.7 . .
O26 C70 H70A 107.0 . .
O26 C70 H70B 107.0 . .
H70A C70 H70B 106.8 . .
C69 C70 O26 121.1(14) . .
C69 C70 H70A 107.0 . .
C69 C70 H70B 107.0 . .
O27 C69 C70 120.7(14) . .
O27 C69 H69 119.6 . .
C70 C69 H69 119.6 . .
O26 C67 H67 123.2 . .
C68 C67 O26 113.6(13) . .
C68 C67 H67 123.2 . .
O27 C68 H68 115.7 . .
C67 C68 O27 128.7(18) . .
C67 C68 H68 115.7 . .
C77 O22 Na1 123.9(6) . .
C87 O22 Na1 116.5(6) . .
C87 O22 C77 109.7 . .
C88 O24 C78 110.6 . .
O22 C77 H77A 109.5 . .
O22 C77 H77B 109.5 . .
O22 C77 C78 110.7 . .
H77A C77 H77B 108.1 . .
C78 C77 H77A 109.5 . .
C78 C77 H77B 109.5 . .
O24 C78 C77 110.0 . .
O24 C78 H78A 109.7 . .
O24 C78 H78B 109.7 . .
C77 C78 H78A 109.7 . .
C77 C78 H78B 109.7 . .
H78A C78 H78B 108.2 . .
O24 C88 H88A 109.6 . .
O24 C88 H88B 109.6 . .
O24 C88 C87 110.1 . .
H88A C88 H88B 108.2 . .
C87 C88 H88A 109.6 . .
C87 C88 H88B 109.6 . .
O22 C87 C88 109.9 . .
O22 C87 H87A 109.7 . .
O22 C87 H87B 109.7 . .
C88 C87 H87A 109.7 . .
C88 C87 H87B 109.7 . .
H87A C87 H87B 108.2 . .
C90 O25 C80 105.3 . .
C79 O23 Na1 124.8(7) . .
C89 O23 Na1 124.5(7) . .
C89 O23 C79 110.7 . .
O25 C80 H80A 109.3 . .
O25 C80 H80B 109.3 . .
O25 C80 C79 111.8 . .
H80A C80 H80B 107.9 . .
C79 C80 H80A 109.3 . .
C79 C80 H80B 109.3 . .
O23 C79 C80 110.0 . .
O23 C79 H79A 109.7 . .
O23 C79 H79B 109.7 . .
C80 C79 H79A 109.7 . .
C80 C79 H79B 109.7 . .
H79A C79 H79B 108.2 . .
O23 C89 H89A 109.6 . .
O23 C89 H89B 109.6 . .
O23 C89 C90 110.1 . .
H89A C89 H89B 108.2 . .
C90 C89 H89A 109.6 . .
C90 C89 H89B 109.6 . .
O25 C90 C89 111.4 . .
O25 C90 H90A 109.4 . .
O25 C90 H90B 109.4 . .
C89 C90 H90A 109.4 . .
C89 C90 H90B 109.4 . .
H90A C90 H90B 108.0 . .

loop_
_geom_bond_atom_site_label_1
_geom_bond_atom_site_label_2
_geom_bond_distance
_geom_bond_site_symmetry_2
Ni2 Ni3 2.8328(10) .
Ni2 Ni1 2.8482(9) .
Ni2 Cl0A 2.7232(7) .
Ni2 O12 2.021(3) .
Ni2 O7 2.001(3) 3
Ni2 O15 2.066(3) .
Ni2 O9 2.028(3) .
Ni2 O10 2.028(3) .
Ni3 Ni1 2.8231(9) 3
Ni3 O8 2.019(3) .
Ni3 O12 2.012(3) .
Ni3 O11 2.029(3) .
Ni3 N1 2.034(4) .
Ni3 O9 2.046(3) .
Ni1 Ni3 2.8232(9) 3
Ni1 O8 2.017(3) 3
Ni1 O7 1.998(3) 3
Ni1 O13 2.108(4) .
Ni1 O11 2.005(3) 3
Ni1 O10 2.019(3) .
Cl0A Ni2 2.7232(7) 3
Si2 O1 1.630(4) .
Si2 O6 1.632(3) .
Si2 O7 1.591(4) .
Si2 C21 1.867(6) .
Si6 O3 1.634(4) .
Si6 O2 1.637(4) .
Si6 O11 1.590(4) 3
Si6 C61 1.861(5) .
Si1 O1 1.640(4) .
Si1 O2 1.626(4) .
Si1 O12 1.597(4) 3
Si1 C11 1.861(5) .
Si4 O4 1.627(4) .
Si4 O5 1.641(4) .
Si4 O9 1.587(4) .
Si4 C41 1.865(5) .
Si5 O3 1.630(4) .
Si5 O4 1.627(4) .
Si5 O10 1.594(4) .
Si5 C51 1.862(6) .
Si3 O6 1.628(3) .
Si3 O8 1.591(4) .
Si3 O5 1.630(4) .
Si3 C31 1.872(5) .
Na1 O28 2.345(5) 3_455
Na1 O28 2.345(5) .
Na1 O26 2.420(5) 3_455
Na1 O26 2.420(5) .
Na1 O22 2.348(7) 3_455
Na1 O22 2.348(7) .
Na1 O23 2.378(8) .
Na1 O23 2.378(8) 3_455
O8 Ni1 2.017(3) 3
O12 Si1 1.597(4) 3
O7 Ni2 2.000(3) 3
O7 Ni1 1.998(3) 3
O13 C17 1.435(6) .
O13 C20 1.454(6) .
O14 C18 1.438(7) .
O14 C19 1.439(7) .
O15 C27 1.437(6) .
O15 C30 1.441(6) .
O16 C28 1.434(6) .
O16 C29 1.428(6) .
O11 Ni1 2.005(3) 3
O11 Si6 1.590(4) 3
O18 C50 1.431(8) .
O18 C47 1.428(8) .
O17 C49 1.428(8) .
O17 C48 1.418(9) .
O21 C37 1.429(7) .
O21 C40 1.426(7) .
O20 C39 1.432(7) .
O20 C38 1.421(7) .
N1 C1 1.133(6) .
C31 C36 1.394(8) .
C31 C32 1.385(8) .
C11 C16 1.393(8) .
C11 C12 1.397(8) .
C61 C66 1.417(7) .
C61 C62 1.391(7) .
C41 C42 1.395(7) .
C41 C46 1.399(8) .
C21 C26 1.394(8) .
C21 C22 1.397(7) .
C51 C52 1.397(7) .
C51 C56 1.404(7) .
C27 H27A 0.9900 .
C27 H27B 0.9900 .
C27 C28 1.512(7) .
C2 C1 1.461(7) .
C2 C3 1.381(8) .
C2 C7 1.402(7) .
C17 H17A 0.9900 .
C17 H17B 0.9900 .
C17 C18 1.500(8) .
C52 H52 0.9500 .
C52 C53 1.397(8) .
C42 H42 0.9500 .
C42 C43 1.409(7) .
O28 H28C 0.8854 .
O28 H28D 0.8851 .
C20 H20A 0.9900 .
C20 H20B 0.9900 .
C20 C19 1.497(8) .
C66 H66 0.9500 .
C66 C65 1.387(8) .
C62 H62 0.9500 .
C62 C63 1.387(8) .
C3 H3 0.9500 .
C3 C4 1.385(7) .
C18 H18A 0.9900 .
C18 H18B 0.9900 .
O26 C57 1.49(2) .
O26 C60 1.475(18) .
O26 C70 1.451(17) .
O26 C67 1.467(13) .
C25 H25 0.9500 .
C25 C26 1.404(8) .
C25 C24 1.383(8) .
C36 H36 0.9500 .
C36 C35 1.388(8) .
C46 H46 0.9500 .
C46 C45 1.393(8) .
C30 H30A 0.9900 .
C30 H30B 0.9900 .
C30 C29 1.516(7) .
C4 H4 0.9500 .
C4 C5 1.373(8) .
C5 H5 0.9500 .
C5 C6 1.379(8) .
C56 H56 0.9500 .
C56 C55 1.383(8) .
C6 H6 0.9500 .
C6 C7 1.390(8) .
C54 H54 0.9500 .
C54 C53 1.382(8) .
C54 C55 1.376(8) .
C64 H64 0.9500 .
C64 C65 1.381(9) .
C64 C63 1.400(9) .
C16 H16 0.9500 .
C16 C15 1.392(8) .
C53 H53 0.9500 .
C7 H7 0.9500 .
C23 H23 0.9500 .
C23 C22 1.414(8) .
C23 C24 1.376(9) .
C28 H28A 0.9900 .
C28 H28B 0.9900 .
C43 H43 0.9500 .
C43 C44 1.387(8) .
C55 H55 0.9500 .
O27 C58 1.432(14) .
O27 C59 1.463(18) .
O27 C69 1.341(15) .
O27 C68 1.41(2) .
C29 H29A 0.9900 .
C29 H29B 0.9900 .
C45 H45 0.9500 .
C45 C44 1.378(8) .
C26 H26 0.9500 .
C19 H19A 0.9900 .
C19 H19B 0.9900 .
C44 H44 0.9500 .
C32 H32 0.9500 .
C32 C33 1.398(8) .
C12 H12 0.9500 .
C12 C13 1.392(8) .
C14 H14 0.9500 .
C14 C13 1.378(9) .
C14 C15 1.364(9) .
C65 H65 0.9500 .
C13 H13 0.9500 .
C63 H63 0.9500 .
C22 H22 0.9500 .
C24 H24 0.9500 .
C37 H37A 0.9900 .
C37 H37B 0.9900 .
C37 C38 1.514(8) .
C39 H39A 0.9900 .
C39 H39B 0.9900 .
C39 C40 1.504(9) .
C35 H35 0.9500 .
C35 C34 1.369(10) .
C33 H33 0.9500 .
C33 C34 1.363(9) .
C50 H50A 0.9900 .
C50 H50B 0.9900 .
C50 C49 1.488(10) .
C15 H15 0.9500 .
C49 H49A 0.9900 .
C49 H49B 0.9900 .
C40 H40A 0.9900 .
C40 H40B 0.9900 .
C34 H34 0.9500 .
C38 H38A 0.9900 .
C38 H38B 0.9900 .
C48 H48A 0.9900 .
C48 H48B 0.9900 .
C48 C47 1.472(10) .
C47 H47A 0.9900 .
C47 H47B 0.9900 .
O19 C8 1.433(7) .
O19 C9 1.435(8) .
C8 H8A 0.9900 .
C8 H8B 0.9900 .
C8 C9 1.517(8) 3_565
C9 C8 1.517(8) 3_565
C9 H9A 0.9900 .
C9 H9B 0.9900 .
C58 H58 0.9500 .
C58 C57 1.34(2) .
C57 H57 0.9500 .
C60 H60 0.9500 .
C60 C59 1.26(2) .
C59 H59 0.9500 .
C70 H70A 0.9900 .
C70 H70B 0.9900 .
C70 C69 1.39(2) .
C69 H69 0.9500 .
C67 H67 0.9500 .
C67 C68 1.32(2) .
C68 H68 0.9500 .
O22 C77 1.4468 .
O22 C87 1.4380 .
O24 C78 1.4388 .
O24 C88 1.4330 .
C77 H77A 0.9900 .
C77 H77B 0.9900 .
C77 C78 1.5042 .
C78 H78A 0.9900 .
C78 H78B 0.9900 .
C88 H88A 0.9900 .
C88 H88B 0.9900 .
C88 C87 1.5104 .
C87 H87A 0.9900 .
C87 H87B 0.9900 .
O25 C80 1.4995 .
O25 C90 1.4683 .
O23 C79 1.4388 .
O23 C89 1.4330 .
C80 H80A 0.9900 .
C80 H80B 0.9900 .
C80 C79 1.5046 .
C79 H79A 0.9900 .
C79 H79B 0.9900 .
C89 H89A 0.9900 .
C89 H89B 0.9900 .
C89 C90 1.5107 .
C90 H90A 0.9900 .
C90 H90B 0.9900 .

loop_
_geom_torsion_atom_site_label_1
_geom_torsion_atom_site_label_2
_geom_torsion_atom_site_label_3
_geom_torsion_atom_site_label_4
_geom_torsion
_geom_torsion_site_symmetry_1
_geom_torsion_site_symmetry_4
Ni2 Ni3 O8 Ni1 -93.96(12) . 3
Ni2 Ni3 O8 Si3 55.0(3) . .
Ni2 Ni3 O12 Si1 148.9(3) . 3
Ni2 Ni3 O11 Ni1 92.64(12) . 3
Ni2 Ni3 O11 Si6 -55.0(3) . 3
Ni2 Ni3 N1 C1 -103(4) . .
Ni2 Ni3 O9 Si4 -144.4(3) . .
Ni2 Ni1 O13 C17 50.9(4) . .
Ni2 Ni1 O13 C20 -174.7(3) . .
Ni2 Ni1 O10 Si5 148.8(3) . .
Ni2 O15 C27 C28 154.0(3) . .
Ni2 O15 C30 C29 -156.2(3) . .
Ni3 Ni2 Ni1 Ni3 0.26(5) . 3
Ni3 Ni2 Ni1 O8 54.99(13) . 3
Ni3 Ni2 Ni1 O7 112.96(15) . 3
Ni3 Ni2 Ni1 O13 178.28(12) . .
Ni3 Ni2 Ni1 O11 -55.12(13) . 3
Ni3 Ni2 Ni1 O10 -114.93(14) . .
Ni3 Ni2 Cl0A Ni2 49.4(14) . 3
Ni3 Ni2 O12 Si1 -148.7(3) . 3
Ni3 Ni2 O15 C27 176.0(3) . .
Ni3 Ni2 O15 C30 31.3(4) . .
Ni3 Ni2 O9 Si4 145.6(3) . .
Ni3 Ni2 O10 Ni1 102.36(12) . .
Ni3 Ni2 O10 Si5 -46.1(3) . .
Ni3 Ni1 O13 C17 -131.0(3) 3 .
Ni3 Ni1 O13 C20 3.4(4) 3 .
Ni3 Ni1 O10 Ni2 -97.32(12) 3 .
Ni3 Ni1 O10 Si5 51.5(3) 3 .
Ni3 N1 C1 C2 70(25) . .
Ni1 Ni2 Ni3 Ni1 -0.25(5) . 3
Ni1 Ni2 Ni3 O8 51.48(12) . .
Ni1 Ni2 Ni3 O12 -112.31(14) . .
Ni1 Ni2 Ni3 O11 -51.63(12) . .
Ni1 Ni2 Ni3 N1 176.49(14) . .
Ni1 Ni2 Ni3 O9 113.25(13) . .
Ni1 Ni2 Cl0A Ni2 -130.7(14) . 3
Ni1 Ni2 O12 Ni3 103.94(11) . .
Ni1 Ni2 O12 Si1 -44.8(3) . 3
Ni1 Ni2 O15 C27 -9.6(4) . .
Ni1 Ni2 O15 C30 -154.3(3) . .
Ni1 Ni2 O9 Ni3 -104.15(11) . .
Ni1 Ni2 O9 Si4 41.5(3) . .
Ni1 Ni2 O10 Si5 -148.5(3) . .
Ni1 Ni3 O8 Si3 148.9(3) 3 .
Ni1 Ni3 O12 Ni2 -94.08(12) 3 .
Ni1 Ni3 O12 Si1 54.8(3) 3 3
Ni1 Ni3 O11 Si6 -147.7(3) 3 3
Ni1 Ni3 N1 C1 74(4) 3 .
Ni1 Ni3 O9 Ni2 93.24(11) 3 .
Ni1 Ni3 O9 Si4 -51.1(3) 3 .
Ni1 O13 C17 C18 -163.5(4) . .
Ni1 O13 C20 C19 161.6(4) . .
Cl0A Ni2 Ni3 Ni1 -0.12(2) . 3
Cl0A Ni2 Ni3 O8 51.61(11) . .
Cl0A Ni2 Ni3 O12 -112.19(14) . .
Cl0A Ni2 Ni3 O11 -51.50(11) . .
Cl0A Ni2 Ni3 N1 176.62(14) . .
Cl0A Ni2 Ni3 O9 113.38(13) . .
Cl0A Ni2 Ni1 Ni3 0.12(3) . 3
Cl0A Ni2 Ni1 O8 54.86(12) . 3
Cl0A Ni2 Ni1 O7 112.83(14) . 3
Cl0A Ni2 Ni1 O13 178.15(12) . .
Cl0A Ni2 Ni1 O11 -55.25(13) . 3
Cl0A Ni2 Ni1 O10 -115.06(14) . .
Cl0A Ni2 O12 Ni3 56.55(9) . .
Cl0A Ni2 O12 Si1 -92.2(3) . 3
Cl0A Ni2 O15 C27 -87.1(11) . .
Cl0A Ni2 O15 C30 128.2(9) . .
Cl0A Ni2 O9 Ni3 -55.70(9) . .
Cl0A Ni2 O9 Si4 89.9(2) . .
Cl0A Ni2 O10 Ni1 52.59(9) . .
Cl0A Ni2 O10 Si5 -95.9(3) . .
Si2 C21 C26 C25 176.6(4) . .
Si2 C21 C22 C23 -178.0(4) . .
Si6 C61 C66 C65 -176.1(5) . .
Si6 C61 C62 C63 177.5(5) . .
Si1 C11 C16 C15 -176.3(4) . .
Si1 C11 C12 C13 176.1(5) . .
Si4 C41 C42 C43 173.9(4) . .
Si4 C41 C46 C45 -175.6(5) . .
Si5 C51 C52 C53 -178.7(4) . .
Si5 C51 C56 C55 178.9(4) . .
Si3 C31 C36 C35 -177.1(6) . .
Si3 C31 C32 C33 178.0(5) . .
O3 Si6 O2 Si1 127.4(3) . .
O3 Si6 C61 C66 13.0(5) . .
O3 Si6 C61 C62 -163.2(4) . .
O3 Si5 O4 Si4 -133.6(3) . .
O3 Si5 O10 Ni2 132.9(2) . .
O3 Si5 O10 Ni1 -3.7(3) . .
O3 Si5 C51 C52 -160.4(4) . .
O3 Si5 C51 C56 20.5(5) . .
O1 Si2 O6 Si3 114.6(3) . .
O1 Si2 O7 Ni2 13.4(3) . 3
O1 Si2 O7 Ni1 -129.1(3) . 3
O1 Si2 C21 C26 -167.8(4) . .
O1 Si2 C21 C22 10.4(5) . .
O1 Si1 O2 Si6 -126.6(3) . .
O1 Si1 C11 C16 45.2(5) . .
O1 Si1 C11 C12 -132.8(5) . .
O6 Si2 O1 Si1 -127.8(3) . .
O6 Si2 O7 Ni2 134.8(2) . 3
O6 Si2 O7 Ni1 -7.8(3) . 3
O6 Si2 C21 C26 75.2(5) . .
O6 Si2 C21 C22 -106.7(5) . .
O6 Si3 O8 Ni3 -132.6(3) . .
O6 Si3 O8 Ni1 5.1(3) . 3
O6 Si3 O5 Si4 123.5(3) . .
O6 Si3 C31 C36 154.5(5) . .
O6 Si3 C31 C32 -25.0(5) . .
O2 Si6 O3 Si5 -108.4(3) . .
O2 Si6 C61 C66 -102.9(5) . .
O2 Si6 C61 C62 80.9(5) . .
O2 Si1 O1 Si2 125.0(3) . .
O2 Si1 C11 C16 159.1(4) . .
O2 Si1 C11 C12 -18.9(5) . .
O4 Si4 O5 Si3 -122.1(3) . .
O4 Si4 O9 Ni2 -4.5(3) . .
O4 Si4 O9 Ni3 126.8(3) . .
O4 Si4 C41 C42 162.2(4) . .
O4 Si4 C41 C46 -20.6(5) . .
O4 Si5 O3 Si6 108.8(3) . .
O4 Si5 O10 Ni2 11.7(3) . .
O4 Si5 O10 Ni1 -124.9(3) . .
O4 Si5 C51 C52 -43.8(5) . .
O4 Si5 C51 C56 137.1(4) . .
Na1 O26 C57 C58 -153.2(12) . .
Na1 O26 C60 C59 176.6(14) . .
Na1 O26 C70 C69 170.9(12) . .
Na1 O26 C67 C68 177.5(11) . .
Na1 O22 C77 C78 -157.4(8) . .
Na1 O22 C87 C88 154.1(7) . .
Na1 O23 C79 C80 -125.1(7) . .
Na1 O23 C89 C90 124.2(7) . .
O8 Ni3 O12 Ni2 -52.3(5) . .
O8 Ni3 O12 Si1 96.5(5) . 3
O8 Ni3 O11 Ni1 -31.45(13) . 3
O8 Ni3 O11 Si6 -179.1(3) . 3
O8 Ni3 N1 C1 33(4) . .
O8 Ni3 O9 Ni2 131.86(13) . .
O8 Ni3 O9 Si4 -12.5(3) . .
O8 Ni1 O13 C17 -171.8(4) 3 .
O8 Ni1 O13 C20 -37.5(3) 3 .
O8 Ni1 O10 Ni2 -44.5(7) 3 .
O8 Ni1 O10 Si5 104.4(7) 3 .
O8 Si3 O6 Si2 10.1(4) . .
O8 Si3 O5 Si4 0.2(4) . .
O8 Si3 C31 C36 -82.2(5) . .
O8 Si3 C31 C32 98.3(5) . .
O12 Ni2 Ni3 Ni1 112.07(14) . 3
O12 Ni2 Ni3 O8 163.79(18) . .
O12 Ni2 Ni3 O11 60.69(18) . .
O12 Ni2 Ni3 N1 -71.2(2) . .
O12 Ni2 Ni3 O9 -134.43(19) . .
O12 Ni2 Ni1 Ni3 -57.02(13) . 3
O12 Ni2 Ni1 O8 -2.29(18) . 3
O12 Ni2 Ni1 O7 55.69(19) . 3
O12 Ni2 Ni1 O13 121.00(17) . .
O12 Ni2 Ni1 O11 -112.39(18) . 3
O12 Ni2 Ni1 O10 -172.20(19) . .
O12 Ni2 Cl0A Ni2 8.2(14) . 3
O12 Ni2 O15 C27 -145.3(4) . .
O12 Ni2 O15 C30 70.0(4) . .
O12 Ni2 O9 Ni3 30.76(13) . .
O12 Ni2 O9 Si4 176.4(3) . .
O12 Ni2 O10 Ni1 45.8(10) . .
O12 Ni2 O10 Si5 -102.7(9) . .
O12 Ni3 O8 Ni1 -51.8(5) . 3
O12 Ni3 O8 Si3 97.1(5) . .
O12 Ni3 O11 Ni1 131.33(13) . 3
O12 Ni3 O11 Si6 -16.3(3) . 3
O12 Ni3 N1 C1 -146(4) . .
O12 Ni3 O9 Ni2 -30.92(13) . .
O12 Ni3 O9 Si4 -175.3(3) . .
O12 Si1 O1 Si2 1.5(4) 3 .
O12 Si1 O2 Si6 -3.9(4) 3 .
O12 Si1 C11 C16 -77.3(5) 3 .
O12 Si1 C11 C12 104.7(5) 3 .
O5 Si4 O4 Si5 131.2(3) . .
O5 Si4 O9 Ni2 -124.8(2) . .
O5 Si4 O9 Ni3 6.5(3) . .
O5 Si4 C41 C42 -84.9(5) . .
O5 Si4 C41 C46 92.3(5) . .
O5 Si3 O6 Si2 -112.1(3) . .
O5 Si3 O8 Ni3 -11.7(3) . .
O5 Si3 O8 Ni1 125.9(3) . 3
O5 Si3 C31 C36 39.6(5) . .
O5 Si3 C31 C32 -139.9(5) . .
O7 Ni2 Ni3 Ni1 56.28(13) 3 3
O7 Ni2 Ni3 O8 108.00(17) 3 .
O7 Ni2 Ni3 O12 -55.79(18) 3 .
O7 Ni2 Ni3 O11 4.89(17) 3 .
O7 Ni2 Ni3 N1 -126.99(19) 3 .
O7 Ni2 Ni3 O9 169.77(18) 3 .
O7 Ni2 Ni1 Ni3 -112.71(14) 3 3
O7 Ni2 Ni1 O8 -57.97(18) 3 3
O7 Ni2 Ni1 O13 65.32(19) 3 .
O7 Ni2 Ni1 O11 -168.08(19) 3 3
O7 Ni2 Ni1 O10 132.1(2) 3 .
O7 Ni2 Cl0A Ni2 -90.1(14) 3 3
O7 Ni2 O12 Ni3 139.73(13) 3 .
O7 Ni2 O12 Si1 -9.0(3) 3 3
O7 Ni2 O15 C27 -47.5(4) 3 .
O7 Ni2 O15 C30 167.9(4) 3 .
O7 Ni2 O9 Ni3 -62.7(9) 3 .
O7 Ni2 O9 Si4 82.9(10) 3 .
O7 Ni2 O10 Ni1 -31.87(13) 3 .
O7 Ni2 O10 Si5 179.6(3) 3 .
O7 Ni1 O13 C17 91.2(4) 3 .
O7 Ni1 O13 C20 -134.5(3) 3 .
O7 Ni1 O10 Ni2 31.89(13) 3 .
O7 Ni1 O10 Si5 -179.3(3) 3 .
O7 Si2 O1 Si1 -5.8(4) . .
O7 Si2 O6 Si3 -9.0(4) . .
O7 Si2 C21 C26 -44.6(5) . .
O7 Si2 C21 C22 133.5(4) . .
O13 Ni1 O10 Ni2 129.72(13) . .
O13 Ni1 O10 Si5 -81.4(3) . .
O13 C17 C18 O14 -57.2(6) . .
O13 C20 C19 O14 59.9(6) . .
O15 Ni2 Ni3 Ni1 173.69(12) . 3
O15 Ni2 Ni3 O8 -134.58(16) . .
O15 Ni2 Ni3 O12 61.62(18) . .
O15 Ni2 Ni3 O11 122.31(16) . .
O15 Ni2 Ni3 N1 -9.57(19) . .
O15 Ni2 Ni3 O9 -72.81(18) . .
O15 Ni2 Ni1 Ni3 -173.61(12) . 3
O15 Ni2 Ni1 O8 -118.88(17) . 3
O15 Ni2 Ni1 O7 -60.91(18) . 3
O15 Ni2 Ni1 O13 4.41(17) . .
O15 Ni2 Ni1 O11 131.01(17) . 3
O15 Ni2 Ni1 O10 71.20(18) . .
O15 Ni2 Cl0A Ni2 -50.2(17) . 3
O15 Ni2 O12 Ni3 -128.22(14) . .
O15 Ni2 O12 Si1 83.1(3) . 3
O15 Ni2 O9 Ni3 120.76(14) . .
O15 Ni2 O9 Si4 -93.6(3) . .
O15 Ni2 O10 Ni1 -122.55(13) . .
O15 Ni2 O10 Si5 89.0(3) . .
O15 C27 C28 O16 60.5(6) . .
O15 C30 C29 O16 -56.5(6) . .
O11 Ni3 O8 Ni1 31.24(13) . 3
O11 Ni3 O8 Si3 -179.9(3) . .
O11 Ni3 O12 Ni2 -133.29(13) . .
O11 Ni3 O12 Si1 15.6(3) . 3
O11 Ni3 N1 C1 116(4) . .
O11 Ni3 O9 Ni2 53.3(5) . .
O11 Ni3 O9 Si4 -91.1(6) . .
O11 Ni1 O13 C17 -89.3(4) 3 .
O11 Ni1 O13 C20 45.1(3) 3 .
O11 Ni1 O10 Ni2 -135.95(13) 3 .
O11 Ni1 O10 Si5 12.9(3) 3 .
O11 Si6 O3 Si5 13.9(4) 3 .
O11 Si6 O2 Si1 4.1(4) 3 .
O11 Si6 C61 C66 135.2(4) 3 .
O11 Si6 C61 C62 -41.0(5) 3 .
O18 C50 C49 O17 -58.6(8) . .
O17 C48 C47 O18 58.9(9) . .
O21 C37 C38 O20 58.7(7) . .
O20 C39 C40 O21 -59.5(8) . .
N1 Ni3 O8 Ni1 129.49(15) . 3
N1 Ni3 O8 Si3 -81.6(3) . .
N1 Ni3 O12 Ni2 126.33(15) . .
N1 Ni3 O12 Si1 -84.8(3) . 3
N1 Ni3 O11 Ni1 -126.36(15) . 3
N1 Ni3 O11 Si6 86.0(3) . 3
N1 Ni3 O9 Ni2 -131.36(15) . .
N1 Ni3 O9 Si4 84.3(3) . .
O9 Ni2 Ni3 Ni1 -113.50(13) . 3
O9 Ni2 Ni3 O8 -61.77(17) . .
O9 Ni2 Ni3 O12 134.43(19) . .
O9 Ni2 Ni3 O11 -164.88(17) . .
O9 Ni2 Ni3 N1 63.24(19) . .
O9 Ni2 Ni1 Ni3 58.91(13) . 3
O9 Ni2 Ni1 O8 113.64(17) . 3
O9 Ni2 Ni1 O7 171.62(19) . 3
O9 Ni2 Ni1 O13 -123.07(17) . .
O9 Ni2 Ni1 O11 3.54(18) . 3
O9 Ni2 Ni1 O10 -56.27(19) . .
O9 Ni2 Cl0A Ni2 91.0(14) . 3
O9 Ni2 O12 Ni3 -31.31(13) . .
O9 Ni2 O12 Si1 180.0(3) . 3
O9 Ni2 O15 C27 132.0(4) . .
O9 Ni2 O15 C30 -12.7(4) . .
O9 Ni2 O10 Ni1 139.30(13) . .
O9 Ni2 O10 Si5 -9.2(3) . .
O9 Ni3 O8 Ni1 -133.23(13) . 3
O9 Ni3 O8 Si3 15.7(3) . .
O9 Ni3 O12 Ni2 31.02(13) . .
O9 Ni3 O12 Si1 179.9(3) . 3
O9 Ni3 O11 Ni1 49.0(5) . 3
O9 Ni3 O11 Si6 -98.7(5) . 3
O9 Ni3 N1 C1 -63(4) . .
O9 Si4 O4 Si5 8.0(4) . .
O9 Si4 O5 Si3 1.9(4) . .
O9 Si4 C41 C42 37.8(5) . .
O9 Si4 C41 C46 -145.0(4) . .
O10 Ni2 Ni3 Ni1 -57.94(13) . 3
O10 Ni2 Ni3 O8 -6.21(17) . .
O10 Ni2 Ni3 O12 -170.01(19) . .
O10 Ni2 Ni3 O11 -109.32(17) . .
O10 Ni2 Ni3 N1 118.80(19) . .
O10 Ni2 Ni3 O9 55.56(18) . .
O10 Ni2 Ni1 Ni3 115.18(14) . 3
O10 Ni2 Ni1 O8 169.92(18) . 3
O10 Ni2 Ni1 O7 -132.1(2) . 3
O10 Ni2 Ni1 O13 -66.79(18) . .
O10 Ni2 Ni1 O11 59.81(18) . 3
O10 Ni2 Cl0A Ni2 -170.8(14) . 3
O10 Ni2 O12 Ni3 63.3(10) . .
O10 Ni2 O12 Si1 -85.4(10) . 3
O10 Ni2 O15 C27 33.0(4) . .
O10 Ni2 O15 C30 -111.7(4) . .
O10 Ni2 O9 Ni3 -140.69(13) . .
O10 Ni2 O9 Si4 4.9(3) . .
O10 Ni1 O13 C17 9.3(4) . .
O10 Ni1 O13 C20 143.7(3) . .
O10 Si5 O3 Si6 -13.3(4) . .
O10 Si5 O4 Si4 -11.2(4) . .
O10 Si5 C51 C52 77.3(5) . .
O10 Si5 C51 C56 -101.8(5) . .
C31 Si3 O6 Si2 134.1(4) . .
C31 Si3 O8 Ni3 107.8(3) . .
C31 Si3 O8 Ni1 -114.6(3) . 3
C31 Si3 O5 Si4 -123.2(3) . .
C31 C36 C35 C34 -1.6(11) . .
C31 C32 C33 C34 0.0(10) . .
C11 Si1 O1 Si2 -122.5(3) . .
C11 Si1 O2 Si6 120.5(3) . .
C11 C16 C15 C14 -0.9(9) . .
C11 C12 C13 C14 1.4(10) . .
C61 Si6 O3 Si5 135.5(3) . .
C61 Si6 O2 Si1 -118.0(3) . .
C61 C66 C65 C64 -1.2(10) . .
C61 C62 C63 C64 -1.6(9) . .
C41 Si4 O4 Si5 -116.4(3) . .
C41 Si4 O5 Si3 125.5(3) . .
C41 Si4 O9 Ni2 115.9(3) . .
C41 Si4 O9 Ni3 -112.8(3) . .
C41 C42 C43 C44 2.9(9) . .
C41 C46 C45 C44 0.4(10) . .
C21 Si2 O1 Si1 115.9(3) . .
C21 Si2 O6 Si3 -128.8(4) . .
C21 Si2 O7 Ni2 -107.0(3) . 3
C21 Si2 O7 Ni1 110.5(3) . 3
C51 Si5 O3 Si6 -136.4(3) . .
C51 Si5 O4 Si4 111.1(3) . .
C51 Si5 O10 Ni2 -107.0(3) . .
C51 Si5 O10 Ni1 116.4(3) . .
C51 C52 C53 C54 -0.5(9) . .
C51 C56 C55 C54 0.0(9) . .
C27 O15 C30 C29 56.0(6) . .
C2 C3 C4 C5 0.8(9) . .
C17 O13 C20 C19 -60.3(6) . .
C52 C51 C56 C55 -0.2(8) . .
C1 C2 C3 C4 176.7(5) . .
C1 C2 C7 C6 -177.8(5) . .
C42 C41 C46 C45 1.8(9) . .
C42 C43 C44 C45 -0.6(9) . .
O28 Na1 O26 C57 -143.2(10) 3_455 .
O28 Na1 O26 C57 36.8(10) . .
O28 Na1 O26 C60 -4.8(9) 3_455 .
O28 Na1 O26 C60 175.2(9) . .
O28 Na1 O26 C70 34.4(10) 3_455 .
O28 Na1 O26 C70 -145.6(10) . .
O28 Na1 O26 C67 165.9(6) 3_455 .
O28 Na1 O26 C67 -14.1(6) . .
O28 Na1 O22 C77 -120.6(7) . .
O28 Na1 O22 C77 59.4(7) 3_455 .
O28 Na1 O22 C87 21.5(5) . .
O28 Na1 O22 C87 -158.5(5) 3_455 .
O28 Na1 O23 C79 132.6(6) 3_455 .
O28 Na1 O23 C79 -47.4(6) . .
O28 Na1 O23 C89 -50.6(7) 3_455 .
O28 Na1 O23 C89 129.4(7) . .
C20 O13 C17 C18 58.9(6) . .
C66 C61 C62 C63 1.1(8) . .
C62 C61 C66 C65 0.3(9) . .
C3 C2 C1 N1 -46(23) . .
C3 C2 C7 C6 0.1(8) . .
C3 C4 C5 C6 0.6(9) . .
C18 O14 C19 C20 -57.0(6) . .
O26 Na1 O26 C57 72(11) 3_455 .
O26 Na1 O26 C60 -149(10) 3_455 .
O26 Na1 O26 C70 -110(11) 3_455 .
O26 Na1 O26 C67 21(10) 3_455 .
O26 Na1 O22 C77 145.1(7) . .
O26 Na1 O22 C77 -34.9(7) 3_455 .
O26 Na1 O22 C87 107.3(5) 3_455 .
O26 Na1 O22 C87 -72.7(5) . .
O26 Na1 O23 C79 -141.1(6) . .
O26 Na1 O23 C79 38.9(6) 3_455 .
O26 Na1 O23 C89 35.8(7) . .
O26 Na1 O23 C89 -144.2(7) 3_455 .
O26 C60 C59 O27 -7(3) . .
O26 C70 C69 O27 5(2) . .
O26 C67 C68 O27 20(2) . .
C36 C31 C32 C33 -1.6(9) . .
C36 C35 C34 C33 -0.1(12) . .
C46 C41 C42 C43 -3.4(8) . .
C46 C45 C44 C43 -1.0(10) . .
C30 O15 C27 C28 -58.1(5) . .
C4 C5 C6 C7 -1.8(9) . .
C5 C6 C7 C2 1.4(8) . .
C56 C51 C52 C53 0.5(8) . .
C16 C11 C12 C13 -2.0(9) . .
C53 C54 C55 C56 0.0(10) . .
C7 C2 C1 N1 132(23) . .
C7 C2 C3 C4 -1.2(9) . .
C28 O16 C29 C30 58.5(6) . .
C55 C54 C53 C52 0.2(10) . .
O27 C58 C57 O26 -39(2) . .
C29 O16 C28 C27 -60.3(6) . .
C26 C21 C22 C23 0.1(8) . .
C26 C25 C24 C23 -1.1(9) . .
C19 O14 C18 C17 55.5(6) . .
C32 C31 C36 C35 2.4(10) . .
C32 C33 C34 C35 0.9(11) . .
C12 C11 C16 C15 1.8(8) . .
C65 C64 C63 C62 0.7(10) . .
C13 C14 C15 C16 0.2(10) . .
C63 C64 C65 C66 0.6(10) . .
C22 C21 C26 C25 -1.6(8) . .
C22 C23 C24 C25 -0.3(9) . .
C24 C25 C26 C21 2.1(9) . .
C24 C23 C22 C21 0.8(9) . .
C37 O21 C40 C39 58.3(7) . .
C39 O20 C38 C37 -58.3(7) . .
C50 O18 C47 C48 -57.0(8) . .
C15 C14 C13 C12 -0.4(10) . .
C49 O17 C48 C47 -58.2(8) . .
C40 O21 C37 C38 -57.6(7) . .
C38 O20 C39 C40 58.6(7) . .
C48 O17 C49 C50 57.5(8) . .
C47 O18 C50 C49 57.3(8) . .
C8 O19 C9 C8 57.4(7) . 3_565
C9 O19 C8 C9 -57.9(7) . 3_565
C58 O27 C59 C60 35(2) . .
C58 O27 C69 C70 -15(2) . .
C58 O27 C68 C67 -110(4) . .
C57 O26 C60 C59 -36(2) . .
C57 O26 C70 C69 -11(2) . .
C57 O26 C67 C68 60.8(16) . .
C60 O26 C57 C58 61.5(18) . .
C60 O26 C70 C69 -85(2) . .
C60 O26 C67 C68 -11.5(17) . .
C59 O27 C58 C57 -9.9(17) . .
C59 O27 C69 C70 67.8(19) . .
C59 O27 C68 C67 -21(2) . .
C70 O26 C57 C58 29(2) . .
C70 O26 C60 C59 79(2) . .
C70 O26 C67 C68 -44.7(16) . .
C69 O27 C58 C57 31.0(18) . .
C69 O27 C59 C60 -81(2) . .
C69 O27 C68 C67 20(2) . .
C67 O26 C57 C58 -61.0(16) . .
C67 O26 C60 C59 6(2) . .
C67 O26 C70 C69 34.6(19) . .
C68 O27 C58 C57 88(4) . .
C68 O27 C59 C60 13(2) . .
C68 O27 C69 C70 -32.5(19) . .
O22 Na1 O26 C57 125.8(10) . .
O22 Na1 O26 C57 -54.2(10) 3_455 .
O22 Na1 O26 C60 -95.8(10) . .
O22 Na1 O26 C60 84.2(10) 3_455 .
O22 Na1 O26 C70 -56.6(10) . .
O22 Na1 O26 C70 123.4(10) 3_455 .
O22 Na1 O26 C67 -105.1(7) 3_455 .
O22 Na1 O26 C67 74.9(7) . .
O22 Na1 O22 C77 107.8(15) 3_455 .
O22 Na1 O22 C87 -110.0(15) 3_455 .
O22 Na1 O23 C79 -24(2) 3_455 .
O22 Na1 O23 C79 156(2) . .
O22 Na1 O23 C89 -27.2(18) . .
O22 Na1 O23 C89 152.8(18) 3_455 .
O22 C77 C78 O24 -57.4 . .
O24 C88 C87 O22 59.1 . .
C77 O22 C87 C88 -58.6 . .
C78 O24 C88 C87 -58.5 . .
C88 O24 C78 C77 57.6 . .
C87 O22 C77 C78 58.2 . .
O25 C80 C79 O23 -59.0 . .
O23 Na1 O26 C57 -64.6(14) 3_455 .
O23 Na1 O26 C57 115.4(10) . .
O23 Na1 O26 C60 73.7(14) 3_455 .
O23 Na1 O26 C60 -106.3(10) . .
O23 Na1 O26 C70 113.0(14) 3_455 .
O23 Na1 O26 C70 -67.0(10) . .
O23 Na1 O26 C67 64.4(7) . .
O23 Na1 O26 C67 -115.6(12) 3_455 .
O23 Na1 O22 C77 -98(2) . .
O23 Na1 O22 C77 82(5) 3_455 .
O23 Na1 O22 C87 -136(5) 3_455 .
O23 Na1 O22 C87 44.4(19) . .
O23 Na1 O23 C79 -19(100) 3_455 .
O23 Na1 O23 C89 158(100) 3_455 .
O23 C89 C90 O25 61.2 . .
C80 O25 C90 C89 -59.1 . .
C79 O23 C89 C90 -58.5 . .
C89 O23 C79 C80 57.6 . .
C90 O25 C80 C79 58.5 . .
